data_7711436
loop_
_publ_author_name
'Zou, Ying'
'Lv, Wei'
'Xue, Zhe'
'Pan, Jie'
'Li, Xiao-Yu'
'Wang, Guo-Ming'

_publ_section_title
;
 The pentagram-typed Ln15 (Ln=Dy, Tb, Eu, Sm, Ho) clusters with different
 anion templates: magnetic and luminescent properties
;
_journal_name_full 'Dalton Transactions'
_journal_paper_doi 10.1039/D2DT02712G
_journal_year 2022
_chemical_formula_moiety 'C60 H140 Cl Dy15 N10 O80, 13(Cl)'
_chemical_formula_sum 'C60 H140 Cl14 Dy15 N10 O80'
_chemical_formula_weight 5215.61
_space_group_crystal_system orthorhombic
_space_group_IT_number 57
_space_group_name_Hall '-P 2c 2b'
_space_group_name_H-M_alt 'P b c m'
_atom_sites_solution_hydrogens mixed
_audit_creation_date 2022-07-22
_audit_creation_method
;
Olex2 1.2
(compiled 2018.05.29 svn.r3508 for OlexSys, GUI svn.r5506)
;
_audit_update_record
;
2022-07-22 deposited with the CCDC.	2022-10-05 downloaded from the CCDC.
;
_cell_angle_alpha 90
_cell_angle_beta 90
_cell_angle_gamma 90
_cell_formula_units_Z 4
_cell_length_a 21.5433(3)
_cell_length_b 29.8188(3)
_cell_length_c 24.4709(4)
_cell_measurement_reflns_used 20791
_cell_measurement_temperature 293(2)
_cell_measurement_theta_max 76.3860
_cell_measurement_theta_min 2.5240
_cell_volume 15720.0(4)
_computing_cell_refinement 'CrysAlisPro 1.171.41.110a (Rigaku OD, 2021)'
_computing_data_collection 'CrysAlisPro 1.171.41.110a (Rigaku OD, 2021)'
_computing_data_reduction 'CrysAlisPro 1.171.41.110a (Rigaku OD, 2021)'
_computing_molecular_graphics 'Olex2 (Dolomanov et al., 2009)'
_computing_publication_material 'Olex2 (Dolomanov et al., 2009)'
_computing_structure_refinement 'ShelXL (Sheldrick, 2015)'
_diffrn_ambient_temperature 293(2)
_diffrn_detector 'Hybrid Pixel Array Detector'
_diffrn_detector_area_resol_mean 10.0000
_diffrn_detector_type HyPix
_diffrn_measured_fraction_theta_full 0.998
_diffrn_measured_fraction_theta_max 0.962
_diffrn_measurement_details
;
List of Runs (angles in degrees, time in seconds):

  # Type    Start    End  Width  t~exp~   \w     \q     \k     \f   Frames
#--------------------------------------------------------------------------
  1  \w     46.00  92.00   0.50    1.77    --  104.12 -77.00  30.00   92
  2  \w     39.00  68.00   0.50    1.77    --  104.12 -61.00  60.00   58
  3  \w     44.00  71.00   0.50    1.77    --  104.12 -61.00  30.00   54
  4  \w    -15.00  27.00   0.50    0.44    --   45.94 -19.00 -30.00   84
  5  \w     46.00  71.00   0.50    1.77    --  104.12 -61.00-150.00   50
  6  \w     42.00  69.00   0.50    1.77    --  104.12 -61.00-120.00   54
  7  \w     56.00 113.00   0.50    1.77    --  104.12-149.00-167.00  114
  8  \w     39.00  97.00   0.50    1.77    --  104.12-124.00  -4.00  116
  9  \w    -40.00  23.00   0.50    0.44    --  -45.94  37.00-147.00  126
 10  \w    -62.00 -36.00   0.50    1.77    -- -104.00  61.00 -60.00   52
 11  \w    -24.00  19.00   0.50    0.44    --  -45.94  19.00   0.00   86
 12  \w    -69.00 -44.00   0.50    1.77    -- -104.00  61.00  30.00   50
 13  \w   -159.00 -94.00   0.50    1.77    -- -104.00 -37.00  57.00  130
 14  \w   -169.00-135.00   0.50    1.77    -- -104.00 -85.00-116.00   68
 15  \w   -112.00 -83.00   0.50    0.44    --  -45.94-125.00-150.00   58
 16  \w   -117.00 -92.00   0.50    0.44    --  -45.94-125.00-180.00   50
;
_diffrn_measurement_device 'four-circle diffractometer'
_diffrn_measurement_device_type 'XtaLAB Synergy R, DW system, HyPix'
_diffrn_measurement_method '\w scans'
_diffrn_orient_matrix_type 'CrysAlisPro convention (1999,Acta A55,543-557)'
_diffrn_orient_matrix_UB_11 0.0343590000
_diffrn_orient_matrix_UB_12 -0.0175198000
_diffrn_orient_matrix_UB_13 0.0508823000
_diffrn_orient_matrix_UB_21 -0.0530763000
_diffrn_orient_matrix_UB_22 0.0173785000
_diffrn_orient_matrix_UB_23 0.0365441000
_diffrn_orient_matrix_UB_31 -0.0335018000
_diffrn_orient_matrix_UB_32 -0.0453977000
_diffrn_orient_matrix_UB_33 -0.0057297000
_diffrn_radiation_monochromator mirror
_diffrn_radiation_probe x-ray
_diffrn_radiation_type CuK\a
_diffrn_radiation_wavelength 1.54184
_diffrn_reflns_av_R_equivalents 0.0844
_diffrn_reflns_av_unetI/netI 0.0638
_diffrn_reflns_Laue_measured_fraction_full 0.998
_diffrn_reflns_Laue_measured_fraction_max 0.962
_diffrn_reflns_limit_h_max 25
_diffrn_reflns_limit_h_min -27
_diffrn_reflns_limit_k_max 14
_diffrn_reflns_limit_k_min -37
_diffrn_reflns_limit_l_max 30
_diffrn_reflns_limit_l_min -30
_diffrn_reflns_number 62120
_diffrn_reflns_point_group_measured_fraction_full 0.998
_diffrn_reflns_point_group_measured_fraction_max 0.962
_diffrn_reflns_theta_full 67.684
_diffrn_reflns_theta_max 76.686
_diffrn_reflns_theta_min 2.051
_diffrn_source 'Rotating-anode X-ray tube'
_diffrn_source_type 'Rigaku (Cu) X-ray Source'
_exptl_absorpt_coefficient_mu 40.315
_exptl_absorpt_correction_T_max 1.00000
_exptl_absorpt_correction_T_min 0.17623
_exptl_absorpt_correction_type multi-scan
_exptl_absorpt_process_details
;
CrysAlisPro 1.171.41.110a (Rigaku Oxford Diffraction, 2021)
Empirical absorption correction using spherical harmonics,
implemented in SCALE3 ABSPACK scaling algorithm.
;
_exptl_crystal_colour colourless
_exptl_crystal_density_diffrn 2.204
_exptl_crystal_description block
_exptl_crystal_F_000 9752
_exptl_crystal_size_max 0.2
_exptl_crystal_size_mid 0.12
_exptl_crystal_size_min 0.1
_refine_diff_density_max 4.628
_refine_diff_density_min -4.399
_refine_diff_density_rms 0.550
_refine_ls_extinction_method none
_refine_ls_goodness_of_fit_ref 1.291
_refine_ls_hydrogen_treatment mixed
_refine_ls_matrix_type full
_refine_ls_number_parameters 846
_refine_ls_number_reflns 16305
_refine_ls_number_restraints 376
_refine_ls_restrained_S_all 1.288
_refine_ls_R_factor_all 0.1218
_refine_ls_R_factor_gt 0.1042
_refine_ls_shift/su_max 0.001
_refine_ls_shift/su_mean 0.000
_refine_ls_structure_factor_coef Fsqd
_refine_ls_weighting_details 'w=1/[\s^2^(Fo^2^)+(0.2000P)^2^] where P=(Fo^2^+2Fc^2^)/3'
_refine_ls_weighting_scheme calc
_refine_ls_wR_factor_gt 0.2998
_refine_ls_wR_factor_ref 0.3186
_reflns_Friedel_coverage 0.000
_reflns_number_gt 12292
_reflns_number_total 16305
_reflns_threshold_expression 'I > 2\s(I)'
_cod_data_source_file d2dt02712g2.cif
_cod_data_source_block 1
_cod_database_code 7711436
_shelx_shelxl_version_number 2014/7
_shelx_space_group_comment
;
The symmetry employed for this shelxl refinement is uniquely defined
by the following loop, which should always be used as a source of
symmetry information in preference to the above space-group names.
They are only intended as comments.
;
_diffrn_oxdiff_digest_frames
;
015e08c9a99065665c14e280cddc011f9c000277b73
;
_reflns_odcompleteness_completeness 99.80
_reflns_odcompleteness_iscentric 1
_reflns_odcompleteness_theta 66.97
_olex2_refinement_description
;
1. Fixed Uiso
 At 1.2 times of:
  All C(H,H) groups, H46 of O46, H2 of O2, H16 of O16, H10 of O10, H8 of O8,
  H14 of O14, H28 of O28, H20 of O20, H24 of O24, H22 of O22, H30 of O30, All
  N(H) groups
 At 1.5 times of:
  H48 of O48, H50 of O50, H36 of O36, H52 of O52, H54 of O54, H56 of O56, H38
  of O38, H66 of O66, H68 of O68, H70 of O70, H58 of O58, H60 of O60, H62 of
  O62, H64 of O64
2. Restrained distances
 O36-H36
 0.85 with sigma of 0.01
 O38-H38
 0.85 with sigma of 0.01
 O48-H48
 0.85 with sigma of 0.01
 O50-H50
 0.85 with sigma of 0.01
 O52-H52
 0.85 with sigma of 0.01
 O54-H54
 0.85 with sigma of 0.01
 O60-H60
 0.85 with sigma of 0.01
 O70-C27
 1.4 with sigma of 0.02
 O56-H56
 0.85 with sigma of 0.01
 O58-H58
 0.85 with sigma of 0.01
 C4-H36
 1.880318 with sigma of 0.02
 Dy11-H36
 3.017246 with sigma of 0.02
 C6-H38
 1.907649 with sigma of 0.02
 Dy13-H38
 3.011882 with sigma of 0.02
 C18-H48
 1.91535 with sigma of 0.02
 Dy15-H48
 2.968821 with sigma of 0.02
 C17-H50
 1.959328 with sigma of 0.02
 Dy9-H50
 2.996305 with sigma of 0.02
 C26-H52
 1.890047 with sigma of 0.02
 Dy7-H52
 3.00404 with sigma of 0.02
 C23-H54
 1.885505 with sigma of 0.02
 Dy9-H54
 3.014421 with sigma of 0.02
 C22-H60
 1.853118 with sigma of 0.02
 Dy11-H60
 2.997874 with sigma of 0.02
 C24-H56
 1.870331 with sigma of 0.02
 Dy15-H56
 2.980574 with sigma of 0.02
 C30-H58
 1.856373 with sigma of 0.02
 Dy13-H58
 3.026866 with sigma of 0.02
3. Uiso/Uaniso restraints and constraints
O66 \\sim O66 \\sim O68 \\sim O68: within 2A with sigma of 0.01 and sigma for
terminal atoms of 0.02
O66 \\sim O66: within 1.7A with sigma of 0.01 and sigma for terminal atoms of
0.02
C21 \\sim C21 \\sim C28 \\sim O66 \\sim O66 \\sim O68: within 1.7A with sigma
of 0.04 and sigma for terminal atoms of 0.08
C21 \\sim O66: within 1.7A with sigma of 0.01 and sigma for terminal atoms of
0.02
C12 \\sim C23 \\sim C27 \\sim O54 \\sim O70: within 1.7A with sigma of 0.001
and sigma for terminal atoms of 0.002
N6 \\sim C16 \\sim C19 \\sim C26 \\sim C28 \\sim O68: within 1.7A with sigma of
0.001 and sigma for terminal atoms of 0.002
Uanis(O66) \\sim Ueq, Uanis(O68) \\sim Ueq, Uanis(O66) \\sim Ueq, Uanis(O68)
\\sim Ueq, Uanis(O64) \\sim Ueq, Uanis(C29) \\sim Ueq, Uanis(O64) \\sim Ueq,
Uanis(O24) \\sim Ueq, Uanis(O24) \\sim Ueq, Uanis(C3) \\sim Ueq, Uanis(O6)
\\sim Ueq, Uanis(C11) \\sim Ueq, Uanis(C27) \\sim Ueq, Uanis(C27) \\sim Ueq,
Uanis(C11) \\sim Ueq, Uanis(C28) \\sim Ueq: with sigma of 0.01 and sigma for
terminal atoms of 0.02
Uanis(O66) \\sim Ueq, Uanis(O66) \\sim Ueq, Uanis(O68) \\sim Ueq, Uanis(O68)
\\sim Ueq: with sigma of 0.005 and sigma for terminal atoms of 0.01
Uanis(C16) \\sim Ueq, Uanis(C3) \\sim Ueq, Uanis(C16) \\sim Ueq, Uanis(C25)
\\sim Ueq, Uanis(C25) \\sim Ueq, Uanis(C10) \\sim Ueq, Uanis(C3) \\sim Ueq,
Uanis(O66) \\sim Ueq, Uanis(O66) \\sim Ueq, Uanis(O68) \\sim Ueq, Uanis(O68)
\\sim Ueq: with sigma of 0.01 and sigma for terminal atoms of 0.02
Uanis(C3) \\sim Ueq: with sigma of 0.01 and sigma for terminal atoms of 0.02
Uanis(O66) \\sim Ueq, Uanis(O66) \\sim Ueq: with sigma of 0.001 and sigma for
terminal atoms of 0.002
Uanis(O24) \\sim Ueq, Uanis(O24) \\sim Ueq: with sigma of 0.005 and sigma for
terminal atoms of 0.01
Uanis(O2) \\sim Ueq, Uanis(O4) \\sim Ueq, Uanis(O6) \\sim Ueq, Uanis(O8) \\sim
Ueq, Uanis(O10) \\sim Ueq, Uanis(O12) \\sim Ueq, Uanis(O14) \\sim Ueq,
Uanis(O16) \\sim Ueq, Uanis(O18) \\sim Ueq, Uanis(O20) \\sim Ueq, Uanis(O24)
\\sim Ueq, Uanis(O26) \\sim Ueq, Uanis(O28) \\sim Ueq, Uanis(O30) \\sim Ueq,
Uanis(O32) \\sim Ueq, Uanis(O34) \\sim Ueq, Uanis(O36) \\sim Ueq, Uanis(O3W)
\\sim Ueq, Uanis(O38) \\sim Ueq, Uanis(O40) \\sim Ueq, Uanis(O42) \\sim Ueq,
Uanis(O4W) \\sim Ueq, Uanis(O2W) \\sim Ueq, Uanis(O44) \\sim Ueq, Uanis(O46)
\\sim Ueq, Uanis(O48) \\sim Ueq, Uanis(O5W) \\sim Ueq, Uanis(O50) \\sim Ueq,
Uanis(O52) \\sim Ueq, Uanis(O1W) \\sim Ueq, Uanis(O54) \\sim Ueq, Uanis(O56)
\\sim Ueq, Uanis(O58) \\sim Ueq, Uanis(O60) \\sim Ueq, Uanis(O62) \\sim Ueq,
Uanis(O64) \\sim Ueq, Uanis(O66) \\sim Ueq, Uanis(O68) \\sim Ueq, Uanis(O22)
\\sim Ueq: with sigma of 0.01 and sigma for terminal atoms of 0.02
Uanis(Cl9) \\sim Ueq: with sigma of 0.01 and sigma for terminal atoms of 0.02
4.a Ternary CH refined with riding coordinates:
 O2(H2), N2(H2A), N4(H4), N6(H6), O8(H8), N8(H8A), O10(H10), N10(H10A),
 O14(H14), O16(H16), O20(H20), O22(H22), O24(H24), O28(H28), O30(H30)
4.b Secondary CH2 refined with riding coordinates:
 C4(H4A,H4B), C6(H6A,H6B), C7(H7A,H7B), C11(H11A,H11B), C13(H13A,H13B),
 C15(H15A,H15B), C16(H16A,H16B), C17(H17A,H17B), C18(H18A,H18B), C20(H20A,H20B),
  C21(H21A,H21B), C22(H22A,H22B), C23(H23A,H23B), C24(H24A,H24B), C25(H25A,
 H25B), C26(H26A,H26B), C27(H27A,H27B), C28(H28A,H28B), C29(H29A,H29B),
 C30(H30A,H30B)
4.c Aromatic/amide H refined with riding coordinates:
 O46(H46)
4.d Tetrahedral OH refined with riding coordinates:
 O62(H62), O66(H66), O68(H68)
4.e Idealised tetrahedral OH refined as rotating group:
 O64(H64), O70(H70)
;
_olex2_submission_special_instructions 'No special instructions were received'
_oxdiff_exptl_absorpt_empirical_details
;
Empirical correction (ABSPACK) includes:
- Absorption correction using spherical harmonics
- Frame scaling
;
_oxdiff_exptl_absorpt_empirical_full_max 2.501
_oxdiff_exptl_absorpt_empirical_full_min 0.432

loop_
_space_group_symop_operation_xyz
'x, y, z'
'-x, -y, z+1/2'
'-x, y+1/2, -z+1/2'
'x, -y+1/2, -z'
'-x, -y, -z'
'x, y, -z-1/2'
'x, -y-1/2, z-1/2'
'-x, y-1/2, z'

loop_
_atom_site_label
_atom_site_type_symbol
_atom_site_fract_x
_atom_site_fract_y
_atom_site_fract_z
_atom_site_U_iso_or_equiv
_atom_site_adp_type
_atom_site_occupancy
_atom_site_site_symmetry_order
_atom_site_calc_flag
_atom_site_refinement_flags_posn
_atom_site_refinement_flags_adp
_atom_site_refinement_flags_occupancy
_atom_site_disorder_assembly
_atom_site_disorder_group
Cl1 Cl 0.7493(6) 0.7500 0.5000 0.115(5) Uani 1 2 d S T P . .
O1W O 0.6048(7) 0.6792(4) 0.3337(6) 0.054(4) Uani 1 1 d . U . . .
C1 C 0.9448(6) 0.6389(4) 0.3864(5) 0.020(3) Uani 1 1 d . . . . .
Dy2 Dy 0.70175(3) 0.64792(2) 0.49996(3) 0.0163(2) Uani 1 1 d . . . . .
O2 O 0.7604(4) 0.5812(3) 0.5048(3) 0.0148(18) Uani 1 1 d . U . . .
H2 H 0.7346 0.5542 0.5077 0.018 Uiso 1 1 calc R . . . .
O2W O 0.6144(6) 0.6766(4) 0.6650(5) 0.047(3) Uani 1 1 d . U . . .
N2 N 0.4435(5) 0.6861(4) 0.4011(5) 0.025(2) Uani 1 1 d . . . . .
H2A H 0.4264 0.6955 0.4364 0.030 Uiso 1 1 calc R . . . .
C2 C 0.6609(7) 0.5798(4) 0.3889(6) 0.023(3) Uani 1 1 d . . . . .
Dy3 Dy 0.59719(5) 0.7500 0.5000 0.0160(3) Uani 1 2 d S T P . .
O3W O 0.8037(6) 0.6354(4) 0.6652(5) 0.045(3) Uani 1 1 d . U . . .
C3 C 0.9574(6) 0.6475(4) 0.6106(5) 0.020(3) Uani 1 1 d . U . . .
O4 O 0.7003(4) 0.6053(3) 0.4112(4) 0.0195(19) Uani 1 1 d . U . . .
O4W O 0.9210(7) 0.7489(3) 0.3340(6) 0.047(3) Uani 1 1 d . U . . .
N4 N 1.0465(6) 0.6747(4) 0.3980(5) 0.030(3) Uani 1 1 d . . . . .
H4 H 1.0535 0.6601 0.4334 0.036 Uiso 1 1 calc R . . . .
C4 C 0.4086(7) 0.6123(5) 0.4274(7) 0.038(4) Uani 1 1 d D . . . .
H4A H 0.3815 0.6216 0.4570 0.046 Uiso 1 1 calc R . . . .
H4B H 0.3934 0.5837 0.4138 0.046 Uiso 1 1 calc R . . . .
Dy5 Dy 0.86898(3) 0.68682(2) 0.49917(3) 0.0161(2) Uani 1 1 d . . . . .
O5W O 0.7959(6) 0.6303(4) 0.3338(5) 0.046(3) Uani 1 1 d . U . . .
C5 C 0.6811(6) 0.5768(4) 0.6122(6) 0.023(3) Uani 1 1 d . . . . .
O6 O 0.9246(4) 0.6738(3) 0.4111(4) 0.024(2) Uani 1 1 d . U . . .
N6 N 0.9401(7) 0.5681(5) 0.5978(7) 0.0495(18) Uani 1 1 d . U . . .
H6 H 0.9605 0.5673 0.5620 0.059 Uiso 1 1 calc R . . . .
C6 C 0.8238(7) 0.4747(5) 0.4258(7) 0.039(4) Uani 1 1 d D . . . .
H6A H 0.8023 0.4606 0.4561 0.046 Uiso 1 1 calc R . . . .
H6B H 0.8555 0.4542 0.4129 0.046 Uiso 1 1 calc R . . . .
Dy7 Dy 0.82822(4) 0.59153(2) 0.58166(3) 0.0176(2) Uani 1 1 d D . . . .
C7 C 0.6861(7) 0.5358(4) 0.3667(6) 0.027(3) Uani 1 1 d . . . . .
H7A H 0.6538 0.5132 0.3674 0.033 Uiso 1 1 calc R . . . .
H7B H 0.6993 0.5398 0.3291 0.033 Uiso 1 1 calc R . . . .
O8 O 0.6430(4) 0.6965(2) 0.5555(4) 0.0141(16) Uani 1 1 d . U . . .
H8 H 0.6663 0.7092 0.5862 0.017 Uiso 1 1 calc R . . . .
N8 N 0.5698(5) 0.5615(3) 0.5997(5) 0.026(3) Uani 1 1 d . . . . .
H8A H 0.5755 0.5472 0.5640 0.031 Uiso 1 1 calc R . . . .
C8 C 0.7780(7) 0.4846(5) 0.3799(7) 0.034(4) Uani 1 1 d . . . . .
Dy9 Dy 0.56346(4) 0.64588(2) 0.58229(3) 0.0177(2) Uani 1 1 d D . . . .
C9 C 0.4052(7) 0.6472(6) 0.3813(8) 0.041(4) Uani 1 1 d . . . . .
O10 O 0.7889(4) 0.6621(3) 0.4452(4) 0.0162(17) Uani 1 1 d . U . . .
H10 H 0.7801 0.6821 0.4144 0.019 Uiso 1 1 calc R . . . .
N10 N 0.7386(6) 0.5211(4) 0.3999(5) 0.029(3) Uani 1 1 d . . . . .
H10A H 0.7220 0.5117 0.4353 0.035 Uiso 1 1 calc R . . . .
C10 C 0.4966(6) 0.7562(4) 0.3876(6) 0.019(3) Uani 1 1 d . U . . .
Dy11 Dy 0.55246(3) 0.65506(2) 0.41891(3) 0.0182(2) Uani 1 1 d D . . . .
C11 C 0.6254(7) 0.5502(5) 0.6331(7) 0.032(3) Uani 1 1 d . U . . .
H11A H 0.6339 0.5183 0.6305 0.038 Uiso 1 1 calc R . . . .
H11B H 0.6177 0.5574 0.6711 0.038 Uiso 1 1 calc R . . . .
O12 O 0.6686(4) 0.6141(3) 0.5895(4) 0.0213(19) Uani 1 1 d . U . . .
C12 C 0.5108(11) 0.5476(6) 0.6194(9) 0.058(2) Uani 1 1 d . U . . .
Dy13 Dy 0.81255(4) 0.58740(2) 0.41797(3) 0.0188(2) Uani 1 1 d D . . . .
C13 C 0.4459(7) 0.7270(5) 0.3651(7) 0.033(3) Uani 1 1 d . . . . .
H13A H 0.4550 0.7185 0.3277 0.040 Uiso 1 1 calc R . . . .
H13B H 0.4065 0.7427 0.3659 0.040 Uiso 1 1 calc R . . . .
O14 O 0.6437(4) 0.6942(3) 0.4442(4) 0.0171(17) Uani 1 1 d . U . . .
H14 H 0.6669 0.7063 0.4131 0.021 Uiso 1 1 calc R . . . .
C14 C 1.1065(8) 0.6892(5) 0.3793(7) 0.038(4) Uani 1 1 d . . . . .
Dy15 Dy 0.98331(4) 0.74514(2) 0.41834(3) 0.0198(2) Uani 1 1 d D . . . .
C15 C 0.9736(8) 0.6020(5) 0.6314(7) 0.039(4) Uani 1 1 d . . . . .
H15A H 1.0181 0.5972 0.6289 0.047 Uiso 1 1 calc R . . . .
H15B H 0.9615 0.5992 0.6695 0.047 Uiso 1 1 calc R . . . .
O16 O 0.9757(4) 0.7929(3) 0.4947(3) 0.0177(19) Uani 1 1 d . U . . .
H16 H 1.0032 0.8189 0.4922 0.021 Uiso 1 1 calc R . . . .
C16 C 0.9045(9) 0.4955(6) 0.5714(8) 0.0501(19) Uani 1 1 d . U . . .
H16A H 0.9311 0.4955 0.5394 0.060 Uiso 1 1 calc R . . . .
H16B H 0.8975 0.4646 0.5820 0.060 Uiso 1 1 calc R . . . .
C17 C 0.4639(9) 0.5587(5) 0.5748(7) 0.044(4) Uani 1 1 d D . . . .
H17A H 0.4693 0.5382 0.5444 0.053 Uiso 1 1 calc R . . . .
H17B H 0.4222 0.5549 0.5889 0.053 Uiso 1 1 calc R . . . .
O18 O 0.5413(5) 0.7373(3) 0.4106(4) 0.024(2) Uani 1 1 d . U . . .
C18 C 1.1359(7) 0.7170(6) 0.4250(8) 0.045(4) Uani 1 1 d D . . . .
H18A H 1.1488 0.6975 0.4547 0.054 Uiso 1 1 calc R . . . .
H18B H 1.1722 0.7327 0.4114 0.054 Uiso 1 1 calc R . . . .
C19 C 0.9374(9) 0.5204(6) 0.6182(9) 0.0501(18) Uani 1 1 d . U . . .
O20 O 0.7870(4) 0.6617(3) 0.5540(4) 0.0146(16) Uani 1 1 d . U . . .
H20 H 0.7780 0.6818 0.5847 0.017 Uiso 1 1 calc R . . . .
C20 C 1.0106(7) 0.6421(5) 0.3645(7) 0.033(3) Uani 1 1 d . . . . .
H20A H 1.0303 0.6129 0.3661 0.040 Uiso 1 1 calc R . . . .
H20B H 1.0098 0.6518 0.3267 0.040 Uiso 1 1 calc R . . . .
C21 C 1.1551(11) 0.6503(8) 0.3699(11) 0.074(6) Uani 1 1 d . U . . .
H21A H 1.1962 0.6629 0.3648 0.089 Uiso 1 1 calc R . . . .
H21B H 1.1562 0.6308 0.4017 0.089 Uiso 1 1 calc R . . . .
O22 O 0.5995(4) 0.6179(3) 0.4951(3) 0.0170(18) Uani 1 1 d . U . . .
H22 H 0.5985 0.5852 0.4923 0.020 Uiso 1 1 calc R . . . .
C22 C 0.4325(8) 0.6298(6) 0.3301(7) 0.044(4) Uani 1 1 d D . . . .
H22A H 0.4142 0.6011 0.3207 0.053 Uiso 1 1 calc R . . . .
H22B H 0.4251 0.6505 0.3003 0.053 Uiso 1 1 calc R . . . .
C23 C 0.4928(11) 0.5723(6) 0.6717(9) 0.058(2) Uani 1 1 d D U . . .
H23A H 0.4484 0.5700 0.6781 0.069 Uiso 1 1 calc R . . . .
H23B H 0.5145 0.5598 0.7029 0.069 Uiso 1 1 calc R . . . .
O24 O 0.8779(4) 0.7515(2) 0.4455(4) 0.0148(18) Uani 1 1 d . U . . .
H24 H 0.8490 0.7519 0.4145 0.018 Uiso 1 1 calc R . . . .
C24 C 1.0978(8) 0.7154(6) 0.3263(7) 0.045(4) Uani 1 1 d D . . . .
H24A H 1.1360 0.7304 0.3160 0.054 Uiso 1 1 calc R . . . .
H24B H 1.0852 0.6956 0.2969 0.054 Uiso 1 1 calc R . . . .
C25 C 0.3378(8) 0.6604(6) 0.3689(8) 0.044(4) Uani 1 1 d . U . . .
H25A H 0.3369 0.6807 0.3379 0.053 Uiso 1 1 calc R . . . .
H25B H 0.3143 0.6338 0.3592 0.053 Uiso 1 1 calc R . . . .
O26 O 0.9038(4) 0.6521(3) 0.5876(4) 0.0193(19) Uani 1 1 d . U . . .
C26 C 0.9019(9) 0.5201(6) 0.6723(8) 0.0499(19) Uani 1 1 d D U . . .
H26A H 0.8891 0.4899 0.6817 0.060 Uiso 1 1 calc R . . . .
H26B H 0.9275 0.5318 0.7016 0.060 Uiso 1 1 calc R . . . .
C27 C 0.5064(9) 0.4970(6) 0.6282(9) 0.059(2) Uani 1 1 d D U . . .
H27A H 0.5011 0.4826 0.5930 0.071 Uiso 1 1 calc R . . . .
H27B H 0.5453 0.4865 0.6435 0.071 Uiso 1 1 calc R . . . .
O28 O 0.8755(4) 0.6070(3) 0.4934(3) 0.0165(18) Uani 1 1 d . U . . .
H28 H 0.9182 0.5959 0.4903 0.020 Uiso 1 1 calc R . . . .
C28 C 1.0031(8) 0.4997(5) 0.6290(10) 0.0514(18) Uani 1 1 d . U . . .
H28A H 1.0301 0.5206 0.6479 0.062 Uiso 1 1 calc R . . . .
H28B H 1.0004 0.4720 0.6498 0.062 Uiso 1 1 calc R . . . .
C29 C 0.7374(9) 0.4403(5) 0.3667(8) 0.047(4) Uani 1 1 d . U . . .
H29A H 0.7093 0.4464 0.3366 0.056 Uiso 1 1 calc R . . . .
H29B H 0.7647 0.4160 0.3561 0.056 Uiso 1 1 calc R . . . .
O30 O 0.5279(4) 0.6886(3) 0.5060(3) 0.0163(18) Uani 1 1 d . U . . .
H30 H 0.4844 0.6977 0.5092 0.020 Uiso 1 1 calc R . . . .
C30 C 0.8102(9) 0.4991(6) 0.3284(8) 0.053(5) Uani 1 1 d D . . . .
H30A H 0.8404 0.4768 0.3172 0.063 Uiso 1 1 calc R . . . .
H30B H 0.7803 0.5030 0.2991 0.063 Uiso 1 1 calc R . . . .
O32 O 0.9951(5) 0.6789(3) 0.6157(4) 0.027(2) Uani 1 1 d . U . . .
O34 O 0.7336(5) 0.5611(3) 0.6183(4) 0.027(2) Uani 1 1 d . U . . .
O36 O 0.4693(5) 0.6064(3) 0.4481(5) 0.033(2) Uani 1 1 d D U . . .
H36 H 0.4723(13) 0.5800(18) 0.461(5) 0.050 Uiso 1 1 d DR . . . .
O38 O 0.8523(5) 0.5156(3) 0.4440(5) 0.036(2) Uani 1 1 d D U . . .
H38 H 0.876(5) 0.5096(8) 0.471(4) 0.054 Uiso 1 1 d DR . . . .
O40 O 0.6056(4) 0.5894(3) 0.3824(4) 0.030(2) Uani 1 1 d . U . . .
O42 O 0.4933(4) 0.7983(3) 0.3806(4) 0.025(2) Uani 1 1 d . U . . .
O44 O 0.9134(5) 0.6041(3) 0.3805(4) 0.028(2) Uani 1 1 d . U . . .
O46 O 0.8503(6) 0.5145(4) 0.5588(5) 0.045(3) Uani 1 1 d . U . . .
H46 H 0.8203 0.4977 0.5407 0.055 Uiso 1 1 calc R . . . .
O48 O 1.0900(6) 0.7495(3) 0.4450(6) 0.039(3) Uani 1 1 d D U . . .
H48 H 1.1091(11) 0.7740(10) 0.452(4) 0.059 Uiso 1 1 d DR . . . .
O50 O 0.4720(5) 0.6050(4) 0.5557(6) 0.044(3) Uani 1 1 d D U . . .
H50 H 0.439(3) 0.6159(15) 0.542(6) 0.066 Uiso 1 1 d DR . . . .
O52 O 0.8493(5) 0.5480(4) 0.6637(5) 0.045(3) Uani 1 1 d D U . . .
H52 H 0.8197(12) 0.537(3) 0.683(3) 0.067 Uiso 1 1 d DR . . . .
O54 O 0.5101(7) 0.6176(4) 0.6637(6) 0.058(2) Uani 1 1 d D U . . .
H54 H 0.485(4) 0.6340(9) 0.683(3) 0.086 Uiso 1 1 d DR . . . .
O56 O 1.0500(8) 0.7473(4) 0.3383(7) 0.065(4) Uani 1 1 d D U . . .
H56 H 1.060(4) 0.7718(10) 0.323(3) 0.097 Uiso 1 1 d DR . . . .
O58 O 0.8400(7) 0.5403(4) 0.3401(5) 0.054(3) Uani 1 1 d D U . . .
H58 H 0.857(5) 0.5492(17) 0.311(2) 0.080 Uiso 1 1 d DR . . . .
O60 O 0.4978(6) 0.6250(5) 0.3398(6) 0.054(3) Uani 1 1 d D U . . .
H60 H 0.5143(11) 0.621(4) 0.3087(14) 0.081 Uiso 1 1 d DR . . . .
O62 O 0.3091(9) 0.6822(7) 0.4165(9) 0.111(7) Uani 1 1 d . U . . .
H62 H 0.2719 0.6855 0.4109 0.166 Uiso 1 1 calc R . . . .
O64 O 0.7013(13) 0.4272(7) 0.4159(10) 0.128(8) Uani 1 1 d . U . . .
H64 H 0.6719 0.4114 0.4067 0.192 Uiso 1 1 calc GR . . . .
O66 O 1.1379(11) 0.6252(8) 0.3229(10) 0.126(7) Uani 1 1 d . U . . .
H66 H 1.1371 0.5984 0.3306 0.189 Uiso 1 1 calc R . . . .
O68 O 1.0234(7) 0.4918(4) 0.5737(6) 0.057(2) Uani 1 1 d . U . . .
H68 H 1.0263 0.4647 0.5684 0.085 Uiso 1 1 calc R . . . .
O70 O 0.4569(7) 0.4832(4) 0.6633(6) 0.063(2) Uani 1 1 d D U . . .
H70 H 0.4558 0.4995 0.6903 0.095 Uiso 1 1 calc GR . . . .
Cl5 Cl 0.6860(4) 0.6198(3) 0.2500 0.066(2) Uani 1 2 d S T P . .
Cl9 Cl 0.4025(8) 0.7500 0.5000 0.131(6) Uani 1 2 d S TU P . .
Cl7 Cl 0.8984(4) 0.6701(2) 0.2500 0.0604(18) Uani 1 2 d S T P . .
Cl2 Cl 1.0270(3) 0.60256(19) 0.4971(2) 0.0619(15) Uani 1 1 d . . . . .
Cl11 Cl 0.7622(14) 0.5343(10) 0.7500 0.285(15) Uani 1 2 d S T P . .
Cl6 Cl 0.5567(4) 0.74941(19) 0.7500 0.0524(17) Uani 1 2 d S T P . .
Cl3 Cl 0.6429(3) 0.51217(19) 0.5018(2) 0.0678(17) Uani 1 1 d . . . . .
Cl8 Cl 0.9023(4) 0.8311(3) 0.2500 0.069(2) Uani 1 2 d S T P . .
Cl10 Cl 0.7492(8) 0.7499(3) 0.3687(7) 0.166(6) Uani 1 1 d . . . . .
Cl4 Cl 0.6908(3) 0.6218(3) 0.7500 0.0580(17) Uani 1 2 d S T P . .

loop_
_atom_site_aniso_label
_atom_site_aniso_U_11
_atom_site_aniso_U_22
_atom_site_aniso_U_33
_atom_site_aniso_U_23
_atom_site_aniso_U_13
_atom_site_aniso_U_12
Cl1 0.076(7) 0.107(9) 0.161(15) 0.014(7) 0.000 0.000
O1W 0.068(8) 0.044(6) 0.049(8) -0.007(5) 0.022(7) 0.006(6)
C1 0.020(6) 0.017(6) 0.022(7) 0.009(5) 0.007(5) 0.010(5)
Dy2 0.0092(4) 0.0168(4) 0.0229(5) -0.0004(2) -0.0020(3) 0.0020(3)
O2 0.012(4) 0.015(4) 0.017(4) -0.005(3) -0.001(3) -0.006(3)
O2W 0.049(7) 0.049(6) 0.043(7) -0.005(5) -0.008(6) 0.000(6)
N2 0.021(6) 0.022(6) 0.031(7) 0.002(5) -0.002(5) 0.000(4)
C2 0.030(7) 0.020(6) 0.020(7) 0.001(5) 0.007(6) -0.003(5)
Dy3 0.0141(5) 0.0123(5) 0.0215(6) 0.0017(3) 0.000 0.000
O3W 0.038(6) 0.046(6) 0.050(8) -0.020(5) 0.014(6) 0.002(5)
C3 0.020(5) 0.023(5) 0.016(6) 0.009(4) -0.003(5) 0.010(4)
O4 0.009(4) 0.020(4) 0.029(5) -0.011(3) -0.002(3) -0.001(3)
O4W 0.054(8) 0.041(7) 0.045(8) 0.004(5) -0.014(6) -0.015(5)
N4 0.026(6) 0.038(7) 0.027(7) 0.001(5) 0.010(5) -0.002(5)
C4 0.031(8) 0.032(8) 0.051(11) -0.009(7) 0.006(8) -0.016(7)
Dy5 0.0113(4) 0.0136(4) 0.0234(5) -0.0024(2) -0.0002(3) -0.0023(3)
O5W 0.041(7) 0.058(7) 0.039(7) 0.009(5) 0.007(5) -0.006(5)
C5 0.016(6) 0.018(6) 0.035(8) -0.006(5) 0.004(6) -0.005(5)
O6 0.016(4) 0.029(4) 0.029(5) -0.006(4) 0.012(4) -0.003(4)
N6 0.047(4) 0.044(3) 0.058(4) 0.007(3) 0.003(3) 0.016(3)
C6 0.030(9) 0.032(8) 0.053(11) 0.010(7) 0.013(8) 0.014(7)
Dy7 0.0155(4) 0.0155(4) 0.0219(4) 0.0014(2) -0.0003(3) 0.0036(3)
C7 0.027(7) 0.023(7) 0.031(8) -0.022(6) -0.007(6) -0.001(5)
O8 0.015(4) 0.008(3) 0.019(4) 0.002(3) -0.004(3) 0.007(3)
N8 0.023(6) 0.012(5) 0.042(8) 0.006(4) 0.008(5) -0.008(4)
C8 0.027(8) 0.024(7) 0.049(10) -0.013(6) -0.008(7) -0.012(6)
Dy9 0.0160(4) 0.0164(4) 0.0209(4) 0.0011(2) 0.0013(3) -0.0044(3)
C9 0.018(7) 0.053(10) 0.051(12) -0.006(8) -0.007(7) -0.001(7)
O10 0.013(4) 0.015(4) 0.021(4) -0.005(3) -0.003(3) -0.007(3)
N10 0.042(8) 0.030(6) 0.015(6) -0.006(4) 0.001(5) 0.010(5)
C10 0.012(5) 0.024(5) 0.021(6) -0.007(4) -0.005(5) 0.001(4)
Dy11 0.0116(4) 0.0211(4) 0.0218(4) -0.0019(3) -0.0028(3) -0.0021(3)
C11 0.028(6) 0.027(6) 0.040(7) 0.020(5) 0.002(5) -0.013(5)
O12 0.019(4) 0.022(4) 0.023(5) 0.009(3) -0.003(4) -0.001(3)
C12 0.068(4) 0.042(3) 0.065(4) -0.002(3) 0.016(4) -0.016(3)
Dy13 0.0200(4) 0.0149(4) 0.0216(4) -0.0043(3) 0.0023(3) -0.0018(3)
C13 0.023(7) 0.031(8) 0.045(10) 0.006(6) -0.013(7) -0.007(6)
O14 0.009(4) 0.017(4) 0.026(5) 0.004(3) -0.003(3) 0.006(3)
C14 0.028(8) 0.044(9) 0.041(10) 0.007(7) 0.008(7) 0.009(7)
Dy15 0.0131(4) 0.0219(4) 0.0243(5) 0.0007(3) 0.0042(3) 0.0022(3)
C15 0.036(9) 0.031(8) 0.051(11) 0.009(7) -0.023(8) 0.014(7)
O16 0.009(4) 0.024(4) 0.020(4) -0.001(3) -0.003(3) -0.005(3)
C16 0.048(4) 0.045(3) 0.058(4) 0.007(3) 0.003(3) 0.016(3)
C17 0.043(10) 0.040(9) 0.049(12) -0.006(7) -0.008(8) -0.010(8)
O18 0.018(4) 0.021(4) 0.032(5) 0.007(4) -0.004(4) -0.010(4)
C18 0.014(7) 0.059(11) 0.062(13) 0.009(9) -0.005(7) 0.005(7)
C19 0.047(4) 0.045(3) 0.058(4) 0.007(3) 0.003(3) 0.016(3)
O20 0.011(4) 0.017(4) 0.015(4) 0.003(3) -0.002(3) -0.004(3)
C20 0.026(8) 0.042(8) 0.033(9) -0.013(6) 0.017(7) 0.003(6)
C21 0.056(12) 0.086(13) 0.081(14) -0.022(11) 0.007(11) 0.011(11)
O22 0.015(4) 0.015(4) 0.021(5) -0.004(3) -0.003(3) -0.003(3)
C22 0.032(9) 0.065(11) 0.036(11) -0.019(8) -0.014(7) 0.014(8)
C23 0.068(4) 0.042(3) 0.064(4) -0.002(3) 0.017(4) -0.016(3)
O24 0.020(3) 0.009(3) 0.016(4) -0.008(2) -0.002(3) 0.001(3)
C24 0.027(8) 0.078(12) 0.031(10) -0.004(8) 0.015(7) -0.009(8)
C25 0.030(7) 0.054(7) 0.048(8) -0.008(6) -0.008(6) -0.005(6)
O26 0.015(4) 0.020(4) 0.024(5) -0.002(3) -0.005(3) 0.001(3)
C26 0.047(4) 0.045(3) 0.058(4) 0.007(3) 0.003(3) 0.016(3)
C27 0.068(4) 0.043(3) 0.066(4) -0.002(3) 0.016(4) -0.016(3)
O28 0.013(4) 0.020(4) 0.017(4) -0.007(3) -0.002(3) 0.006(3)
C28 0.049(4) 0.046(3) 0.059(4) 0.007(3) 0.003(3) 0.015(3)
C29 0.054(8) 0.033(7) 0.054(8) -0.012(6) 0.008(7) 0.005(6)
O30 0.012(4) 0.017(4) 0.020(4) 0.006(3) -0.002(3) -0.003(3)
C30 0.053(11) 0.053(11) 0.052(13) -0.018(9) 0.025(10) 0.008(9)
O32 0.024(4) 0.026(4) 0.032(5) 0.003(4) -0.009(4) -0.007(4)
O34 0.030(5) 0.022(4) 0.030(5) 0.009(3) -0.005(4) 0.009(4)
O36 0.026(5) 0.028(5) 0.046(6) 0.009(4) -0.008(4) -0.007(4)
O38 0.026(5) 0.035(5) 0.047(6) -0.005(4) -0.007(5) 0.004(4)
O40 0.017(4) 0.035(5) 0.037(5) -0.007(4) 0.000(4) -0.007(4)
O42 0.025(4) 0.021(4) 0.028(5) 0.001(3) -0.006(4) 0.005(3)
O44 0.031(5) 0.027(4) 0.026(5) -0.006(4) 0.004(4) 0.003(4)
O46 0.054(6) 0.030(5) 0.052(7) -0.009(5) -0.020(5) 0.005(5)
O48 0.029(5) 0.043(6) 0.047(7) -0.009(4) 0.002(5) -0.006(4)
O50 0.036(6) 0.043(5) 0.053(7) 0.007(5) -0.003(5) -0.009(5)
O52 0.032(5) 0.068(6) 0.035(6) 0.012(5) 0.011(5) 0.027(5)
O54 0.068(4) 0.041(3) 0.064(4) -0.002(3) 0.017(4) -0.016(3)
O56 0.067(8) 0.072(8) 0.055(8) 0.022(6) 0.009(6) 0.029(6)
O58 0.074(7) 0.041(5) 0.045(6) -0.017(5) 0.029(6) -0.026(5)
O60 0.036(6) 0.083(7) 0.042(6) -0.017(6) -0.011(5) 0.000(5)
O62 0.055(10) 0.133(14) 0.144(16) -0.021(12) -0.009(11) 0.008(10)
O64 0.147(17) 0.076(11) 0.161(17) -0.015(11) 0.011(14) -0.034(12)
O66 0.126(7) 0.126(7) 0.126(7) 0.000(2) 0.000(2) 0.000(2)
O68 0.054(4) 0.053(3) 0.063(4) 0.006(3) 0.002(3) 0.014(3)
O70 0.072(5) 0.048(4) 0.069(5) -0.003(3) 0.015(4) -0.015(4)
Cl5 0.049(4) 0.102(6) 0.048(5) 0.000 0.000 0.006(4)
Cl9 0.110(10) 0.169(12) 0.115(10) -0.058(8) 0.000 0.000
Cl7 0.074(5) 0.063(4) 0.045(4) 0.000 0.000 -0.010(4)
Cl2 0.056(3) 0.060(3) 0.069(4) 0.017(2) 0.024(2) 0.017(2)
Cl11 0.36(4) 0.35(3) 0.15(2) 0.000 0.000 -0.08(3)
Cl6 0.070(5) 0.048(4) 0.040(4) 0.000 0.000 -0.007(3)
Cl3 0.066(3) 0.058(3) 0.079(4) -0.026(2) 0.026(3) -0.020(3)
Cl8 0.066(5) 0.087(5) 0.053(5) 0.000 0.000 0.010(4)
Cl10 0.177(14) 0.146(10) 0.176(15) -0.025(7) -0.035(11) 0.034(7)
Cl4 0.056(4) 0.075(5) 0.043(4) 0.000 0.000 0.008(3)

loop_
_atom_type_symbol
_atom_type_description
_atom_type_scat_dispersion_real
_atom_type_scat_dispersion_imag
_atom_type_scat_source
C C 0.0181 0.0091 'International Tables Vol C Tables 4.2.6.8 and 6.1.1.4'
H H 0.0000 0.0000 'International Tables Vol C Tables 4.2.6.8 and 6.1.1.4'
Cl Cl 0.3639 0.7018 'International Tables Vol C Tables 4.2.6.8 and 6.1.1.4'
Dy Dy -9.8046 9.8477 'International Tables Vol C Tables 4.2.6.8 and 6.1.1.4'
N N 0.0311 0.0180 'International Tables Vol C Tables 4.2.6.8 and 6.1.1.4'
O O 0.0492 0.0322 'International Tables Vol C Tables 4.2.6.8 and 6.1.1.4'

loop_
_geom_angle_atom_site_label_1
_geom_angle_atom_site_label_2
_geom_angle_atom_site_label_3
_geom_angle
_geom_angle_site_symmetry_1
_geom_angle_site_symmetry_3
_geom_angle_publ_flag
Dy2 Cl1 Dy2 142.8(5) . 4_566 ?
Dy5 Cl1 Dy2 144.7(4) . 4_566 ?
Dy5 Cl1 Dy2 144.7(4) 4_566 . ?
Dy5 Cl1 Dy2 72.44(9) . . ?
Dy5 Cl1 Dy2 72.44(9) 4_566 4_566 ?
Dy5 Cl1 Dy5 72.3(3) 4_566 . ?
O6 C1 C20 115.7(12) . . ?
O44 C1 O6 123.2(12) . . ?
O44 C1 C20 121.2(11) . . ?
Cl1 Dy2 Dy7 101.06(19) . . ?
Cl1 Dy2 Dy9 106.25(19) . . ?
Cl1 Dy2 Dy13 105.29(19) . . ?
O2 Dy2 Cl1 129.0(3) . . ?
O2 Dy2 O4 67.9(3) . . ?
O2 Dy2 Dy7 37.98(19) . . ?
O2 Dy2 Dy9 113.6(2) . . ?
O2 Dy2 O12 76.7(3) . . ?
O2 Dy2 Dy13 41.5(2) . . ?
O2 Dy2 O22 100.4(3) . . ?
O4 Dy2 Cl1 118.9(2) . . ?
O4 Dy2 Dy7 103.9(2) . . ?
O4 Dy2 Dy9 117.7(2) . . ?
O4 Dy2 O12 123.1(3) . . ?
O4 Dy2 Dy13 43.5(2) . . ?
O8 Dy2 Cl1 65.7(3) . . ?
O8 Dy2 O2 141.0(3) . . ?
O8 Dy2 O4 143.3(3) . . ?
O8 Dy2 Dy7 110.9(2) . . ?
O8 Dy2 Dy9 40.7(2) . . ?
O8 Dy2 O12 65.9(3) . . ?
O8 Dy2 Dy13 170.2(2) . . ?
O8 Dy2 O22 76.3(3) . . ?
Dy9 Dy2 Dy7 107.08(2) . . ?
Dy9 Dy2 Dy13 148.45(3) . . ?
O10 Dy2 Cl1 64.8(3) . . ?
O10 Dy2 O2 75.7(3) . . ?
O10 Dy2 O4 66.9(3) . . ?
O10 Dy2 Dy7 78.8(2) . . ?
O10 Dy2 O8 130.4(3) . . ?
O10 Dy2 Dy9 170.5(2) . . ?
O10 Dy2 O12 142.9(3) . . ?
O10 Dy2 Dy13 40.70(19) . . ?
O10 Dy2 O22 141.3(3) . . ?
O12 Dy2 Cl1 118.1(2) . . ?
O12 Dy2 Dy7 64.2(2) . . ?
O12 Dy2 Dy9 43.1(2) . . ?
O12 Dy2 Dy13 118.2(2) . . ?
Dy13 Dy2 Dy7 66.02(2) . . ?
O14 Dy2 Cl1 66.8(3) . . ?
O14 Dy2 O2 145.4(3) . . ?
O14 Dy2 O4 77.6(3) . . ?
O14 Dy2 Dy7 166.0(2) . . ?
O14 Dy2 O8 71.5(3) . . ?
O14 Dy2 Dy9 83.8(2) . . ?
O14 Dy2 O10 89.3(3) . . ?
O14 Dy2 O12 126.9(3) . . ?
O14 Dy2 Dy13 109.2(2) . . ?
O14 Dy2 O22 72.1(3) . . ?
O20 Dy2 Cl1 64.9(3) . . ?
O20 Dy2 O2 72.2(3) . . ?
O20 Dy2 O4 126.6(3) . . ?
O20 Dy2 Dy7 36.76(19) . . ?
O20 Dy2 O8 89.3(3) . . ?
O20 Dy2 Dy9 110.0(2) . . ?
O20 Dy2 O10 69.9(3) . . ?
O20 Dy2 O12 78.3(3) . . ?
O20 Dy2 Dy13 83.2(2) . . ?
O20 Dy2 O14 131.7(3) . . ?
O20 Dy2 O22 146.6(3) . . ?
O22 Dy2 Cl1 130.6(3) . . ?
O22 Dy2 O4 75.9(3) . . ?
O22 Dy2 Dy7 121.8(2) . . ?
O22 Dy2 Dy9 41.9(2) . . ?
O22 Dy2 O12 68.3(3) . . ?
O22 Dy2 Dy13 113.4(2) . . ?
Dy2 O2 H2 113.1 . . ?
Dy2 O2 Dy7 104.9(3) . . ?
Dy2 O2 Dy13 98.1(3) . . ?
Dy7 O2 H2 113.1 . . ?
Dy7 O2 Dy13 113.3(3) . . ?
Dy13 O2 H2 113.1 . . ?
C9 N2 H2A 107.3 . . ?
C9 N2 Dy11 106.2(8) . . ?
Dy11 N2 H2A 107.3 . . ?
C13 N2 H2A 107.3 . . ?
C13 N2 C9 117.1(12) . . ?
C13 N2 Dy11 111.2(8) . . ?
O4 C2 C7 115.7(12) . . ?
O40 C2 O4 124.3(12) . . ?
O40 C2 C7 119.9(12) . . ?
O8 Dy3 O8 129.6(4) 4_566 . ?
O8 Dy3 Dy9 37.0(2) 4_566 4_566 ?
O8 Dy3 Dy9 164.2(2) . 4_566 ?
O8 Dy3 Dy9 164.2(2) 4_566 . ?
O8 Dy3 Dy9 37.0(2) . . ?
O8 Dy3 Dy11 84.0(2) . . ?
O8 Dy3 Dy11 84.0(2) 4_566 4_566 ?
O8 Dy3 Dy11 109.5(2) . 4_566 ?
O8 Dy3 Dy11 109.5(2) 4_566 . ?
O8 Dy3 O14 88.0(3) 4_566 . ?
O8 Dy3 O14 88.0(3) . 4_566 ?
O8 Dy3 O14 71.0(3) . . ?
O8 Dy3 O14 71.0(3) 4_566 4_566 ?
O8 Dy3 O18 78.4(3) 4_566 . ?
O8 Dy3 O18 127.5(3) 4_566 4_566 ?
O8 Dy3 O18 78.4(3) . 4_566 ?
O8 Dy3 O18 127.5(3) . . ?
O8 Dy3 O30 72.5(3) . . ?
O8 Dy3 O30 146.9(3) . 4_566 ?
O8 Dy3 O30 72.5(3) 4_566 4_566 ?
O8 Dy3 O30 146.9(3) 4_566 . ?
Dy9 Dy3 Dy9 157.78(4) 4_566 . ?
Dy11 Dy3 Dy9 66.055(18) 4_566 4_566 ?
Dy11 Dy3 Dy9 107.60(2) 4_566 . ?
Dy11 Dy3 Dy9 66.054(18) . . ?
Dy11 Dy3 Dy9 107.60(2) . 4_566 ?
Dy11 Dy3 Dy11 148.85(4) . 4_566 ?
O14 Dy3 Dy9 110.6(2) 4_566 . ?
O14 Dy3 Dy9 79.1(2) 4_566 4_566 ?
O14 Dy3 Dy9 79.1(2) . . ?
O14 Dy3 Dy9 110.6(2) . 4_566 ?
O14 Dy3 Dy11 40.7(2) 4_566 4_566 ?
O14 Dy3 Dy11 169.8(2) 4_566 . ?
O14 Dy3 Dy11 169.8(2) . 4_566 ?
O14 Dy3 Dy11 40.7(2) . . ?
O14 Dy3 O14 130.1(4) 4_566 . ?
O14 Dy3 O18 143.6(3) . 4_566 ?
O14 Dy3 O18 143.5(3) 4_566 . ?
O14 Dy3 O18 66.3(3) 4_566 4_566 ?
O14 Dy3 O18 66.3(3) . . ?
O18 Dy3 Dy9 64.5(2) . 4_566 ?
O18 Dy3 Dy9 104.3(2) 4_566 4_566 ?
O18 Dy3 Dy9 104.3(2) . . ?
O18 Dy3 Dy9 64.5(2) 4_566 . ?
O18 Dy3 Dy11 118.0(2) . 4_566 ?
O18 Dy3 Dy11 43.5(2) . . ?
O18 Dy3 Dy11 43.5(2) 4_566 4_566 ?
O18 Dy3 Dy11 118.0(2) 4_566 . ?
O18 Dy3 O18 123.0(5) 4_566 . ?
O30 Dy3 Dy9 37.7(2) 4_566 4_566 ?
O30 Dy3 Dy9 123.3(2) . 4_566 ?
O30 Dy3 Dy9 123.3(2) 4_566 . ?
O30 Dy3 Dy9 37.7(2) . . ?
O30 Dy3 Dy11 114.0(2) 4_566 . ?
O30 Dy3 Dy11 41.8(2) 4_566 4_566 ?
O30 Dy3 Dy11 114.0(2) . 4_566 ?
O30 Dy3 Dy11 41.8(2) . . ?
O30 Dy3 O14 76.1(3) . . ?
O30 Dy3 O14 76.1(3) 4_566 4_566 ?
O30 Dy3 O14 140.6(3) 4_566 . ?
O30 Dy3 O14 140.6(3) . 4_566 ?
O30 Dy3 O18 76.2(3) 4_566 . ?
O30 Dy3 O18 76.2(3) . 4_566 ?
O30 Dy3 O18 68.7(3) 4_566 4_566 ?
O30 Dy3 O18 68.7(3) . . ?
O30 Dy3 O30 101.8(4) 4_566 . ?
O26 C3 C15 117.0(12) . . ?
O32 C3 C15 119.7(12) . . ?
O32 C3 O26 123.2(11) . . ?
C2 O4 Dy2 133.2(8) . . ?
C2 O4 Dy13 123.6(8) . . ?
Dy13 O4 Dy2 92.3(3) . . ?
C14 N4 H4 106.0 . . ?
C14 N4 Dy15 107.1(9) . . ?
C14 N4 C20 119.2(12) . . ?
Dy15 N4 H4 106.0 . . ?
C20 N4 H4 106.0 . . ?
C20 N4 Dy15 111.7(9) . . ?
H4A C4 H4B 107.8 . . ?
C9 C4 H4A 109.0 . . ?
C9 C4 H4B 109.0 . . ?
O36 C4 H4A 109.0 . . ?
O36 C4 H4B 109.0 . . ?
O36 C4 C9 113.1(12) . . ?
Cl1 Dy5 Dy5 53.85(15) . 4_566 ?
Cl1 Dy5 Dy7 105.39(12) . . ?
Cl1 Dy5 Dy15 105.70(12) . . ?
O6 Dy5 Cl1 119.0(2) . . ?
O6 Dy5 Dy5 99.5(2) . 4_566 ?
O6 Dy5 Dy7 118.6(2) . . ?
O6 Dy5 Dy15 43.4(2) . . ?
O6 Dy5 O26 122.4(3) . . ?
Dy7 Dy5 Dy5 141.66(3) . 4_566 ?
Dy7 Dy5 Dy15 148.88(3) . . ?
O10 Dy5 Cl1 65.5(2) . . ?
O10 Dy5 Dy5 109.1(2) . 4_566 ?
O10 Dy5 O6 79.3(3) . . ?
O10 Dy5 Dy7 83.4(2) . . ?
O10 Dy5 Dy15 110.7(2) . . ?
O10 Dy5 O16 147.5(3) . 4_566 ?
O10 Dy5 O20 70.1(3) . . ?
O10 Dy5 O24 90.2(3) . . ?
O10 Dy5 O26 126.0(3) . . ?
O10 Dy5 O28 71.9(3) . . ?
Dy15 Dy5 Dy5 61.560(19) . 4_566 ?
O16 Dy5 Cl1 129.0(3) 4_566 . ?
O16 Dy5 Dy5 75.2(2) 4_566 4_566 ?
O16 Dy5 O6 68.3(3) 4_566 . ?
O16 Dy5 Dy7 113.7(2) 4_566 . ?
O16 Dy5 Dy15 41.6(2) 4_566 . ?
O16 Dy5 O26 76.3(3) 4_566 . ?
O16 Dy5 O28 101.6(3) 4_566 . ?
O20 Dy5 Cl1 64.9(2) . . ?
O20 Dy5 Dy5 108.3(2) . 4_566 ?
O20 Dy5 O6 143.8(3) . . ?
O20 Dy5 Dy7 40.63(19) . . ?
O20 Dy5 Dy15 169.7(2) . . ?
O20 Dy5 O16 140.7(3) . 4_566 ?
O20 Dy5 O24 130.3(3) . . ?
O20 Dy5 O26 66.4(3) . . ?
O20 Dy5 O28 76.1(3) . . ?
O24 Dy5 Cl1 65.8(3) 4_566 . ?
O24 Dy5 Cl1 65.4(2) . . ?
O24 Dy5 Dy5 35.2(2) . 4_566 ?
O24 Dy5 Dy5 36.0(2) 4_566 4_566 ?
O24 Dy5 O6 66.7(3) . . ?
O24 Dy5 O6 126.5(3) 4_566 . ?
O24 Dy5 Dy7 170.5(2) . . ?
O24 Dy5 Dy7 108.8(2) 4_566 . ?
O24 Dy5 O10 131.3(3) 4_566 . ?
O24 Dy5 Dy15 40.5(2) . . ?
O24 Dy5 Dy15 83.1(2) 4_566 . ?
O24 Dy5 O16 71.2(3) 4_566 4_566 ?
O24 Dy5 O16 75.3(3) . 4_566 ?
O24 Dy5 O20 88.9(3) 4_566 . ?
O24 Dy5 O24 70.4(4) 4_566 . ?
O24 Dy5 O26 142.9(3) . . ?
O24 Dy5 O26 78.2(3) 4_566 . ?
O24 Dy5 O28 141.5(3) . . ?
O24 Dy5 O28 146.1(3) 4_566 . ?
O26 Dy5 Cl1 118.6(2) . . ?
O26 Dy5 Dy5 113.7(2) . 4_566 ?
O26 Dy5 Dy7 42.6(2) . . ?
O26 Dy5 Dy15 117.9(2) . . ?
O28 Dy5 Cl1 129.5(3) . . ?
O28 Dy5 Dy5 175.6(2) . 4_566 ?
O28 Dy5 O6 76.4(3) . . ?
O28 Dy5 Dy7 42.3(2) . . ?
O28 Dy5 Dy15 114.1(2) . . ?
O28 Dy5 O26 67.9(3) . . ?
O12 C5 C11 115.8(12) . . ?
O34 C5 C11 118.9(12) . . ?
O34 C5 O12 125.4(12) . . ?
C1 O6 Dy5 134.3(8) . . ?
C1 O6 Dy15 123.9(8) . . ?
Dy15 O6 Dy5 92.8(3) . . ?
Dy7 N6 H6 107.0 . . ?
C15 N6 H6 107.0 . . ?
C15 N6 Dy7 111.0(10) . . ?
C15 N6 C19 118.3(15) . . ?
C19 N6 H6 107.0 . . ?
C19 N6 Dy7 105.9(11) . . ?
H6A C6 H6B 108.2 . . ?
C8 C6 H6A 109.7 . . ?
C8 C6 H6B 109.7 . . ?
O38 C6 H6A 109.7 . . ?
O38 C6 H6B 109.7 . . ?
O38 C6 C8 110.0(12) . . ?
O2 Dy7 Dy2 37.2(2) . . ?
O2 Dy7 O3W 125.6(4) . . ?
O2 Dy7 Dy5 79.1(2) . . ?
O2 Dy7 N6 131.6(4) . . ?
O2 Dy7 O26 123.3(3) . . ?
O2 Dy7 O28 65.4(3) . . ?
O2 Dy7 O34 74.2(3) . . ?
O2 Dy7 O46 79.4(4) . . ?
O2 Dy7 O52 133.7(4) . . ?
O3W Dy7 Dy2 92.7(3) . . ?
O3W Dy7 Dy5 95.6(3) . . ?
O3W Dy7 N6 102.7(5) . . ?
Dy5 Dy7 Dy2 61.76(2) . . ?
N6 Dy7 Dy2 152.8(4) . . ?
N6 Dy7 Dy5 94.2(4) . . ?
O20 Dy7 Dy2 35.48(19) . . ?
O20 Dy7 O2 70.2(3) . . ?
O20 Dy7 O3W 72.0(4) . . ?
O20 Dy7 Dy5 40.0(2) . . ?
O20 Dy7 N6 130.0(4) . . ?
O20 Dy7 O26 67.2(3) . . ?
O20 Dy7 O28 74.7(3) . . ?
O20 Dy7 O34 97.0(3) . . ?
O20 Dy7 O46 148.0(4) . . ?
O20 Dy7 O52 140.9(4) . . ?
O26 Dy7 Dy2 100.6(2) . . ?
O26 Dy7 O3W 72.7(4) . . ?
O26 Dy7 Dy5 44.3(2) . . ?
O26 Dy7 N6 64.0(4) . . ?
O28 Dy7 Dy2 75.4(2) . . ?
O28 Dy7 O3W 136.1(4) . . ?
O28 Dy7 Dy5 41.4(2) . . ?
O28 Dy7 N6 78.0(4) . . ?
O28 Dy7 O26 68.5(3) . . ?
O28 Dy7 O52 139.1(3) . . ?
O34 Dy7 Dy2 75.8(2) . . ?
O34 Dy7 O3W 73.2(4) . . ?
O34 Dy7 Dy5 135.6(2) . . ?
O34 Dy7 N6 130.0(4) . . ?
O34 Dy7 O26 145.5(3) . . ?
O34 Dy7 O28 139.2(3) . . ?
O34 Dy7 O46 83.9(4) . . ?
O34 Dy7 O52 69.4(4) . . ?
O46 Dy7 Dy2 116.3(3) . . ?
O46 Dy7 O3W 137.3(5) . . ?
O46 Dy7 Dy5 125.1(3) . . ?
O46 Dy7 N6 65.6(5) . . ?
O46 Dy7 O26 126.1(4) . . ?
O46 Dy7 O28 83.8(4) . . ?
O46 Dy7 O52 69.3(4) . . ?
O52 Dy7 Dy2 144.0(3) . . ?
O52 Dy7 O3W 69.0(4) . . ?
O52 Dy7 Dy5 147.1(3) . . ?
O52 Dy7 N6 63.1(5) . . ?
O52 Dy7 O26 102.8(4) . . ?
C2 C7 H7A 109.7 . . ?
C2 C7 H7B 109.7 . . ?
H7A C7 H7B 108.2 . . ?
N10 C7 C2 109.7(10) . . ?
N10 C7 H7A 109.7 . . ?
N10 C7 H7B 109.7 . . ?
Dy2 O8 H8 113.8 . . ?
Dy2 O8 Dy9 98.9(3) . . ?
Dy3 O8 Dy2 108.3(4) . . ?
Dy3 O8 H8 113.8 . . ?
Dy3 O8 Dy9 107.0(3) . . ?
Dy9 O8 H8 113.8 . . ?
Dy9 N8 H8A 106.7 . . ?
C11 N8 H8A 106.7 . . ?
C11 N8 Dy9 111.0(7) . . ?
C12 N8 H8A 106.7 . . ?
C12 N8 Dy9 107.3(10) . . ?
C12 N8 C11 117.8(14) . . ?
C6 C8 C29 109.8(13) . . ?
N10 C8 C6 105.8(12) . . ?
N10 C8 C29 111.1(12) . . ?
N10 C8 C30 109.5(13) . . ?
C30 C8 C6 112.0(14) . . ?
C30 C8 C29 108.5(14) . . ?
Dy2 Dy9 Dy3 61.80(2) . . ?
O2W Dy9 Dy2 94.9(3) . . ?
O2W Dy9 Dy3 92.7(3) . . ?
O2W Dy9 N8 101.8(4) . . ?
O8 Dy9 Dy2 40.33(19) . . ?
O8 Dy9 O2W 70.8(4) . . ?
O8 Dy9 Dy3 35.95(18) . . ?
O8 Dy9 N8 129.3(3) . . ?
O8 Dy9 O12 66.5(3) . . ?
O8 Dy9 O22 75.2(3) . . ?
O8 Dy9 O30 71.1(3) . . ?
O8 Dy9 O42 96.7(3) . 4_566 ?
O8 Dy9 O50 146.9(4) . . ?
O8 Dy9 O54 141.4(4) . . ?
N8 Dy9 Dy2 93.8(3) . . ?
N8 Dy9 Dy3 152.8(3) . . ?
O12 Dy9 Dy2 44.3(2) . . ?
O12 Dy9 O2W 71.1(4) . . ?
O12 Dy9 Dy3 100.3(2) . . ?
O12 Dy9 N8 63.9(3) . . ?
O22 Dy9 Dy2 41.0(2) . . ?
O22 Dy9 O2W 134.9(4) . . ?
O22 Dy9 Dy3 75.6(2) . . ?
O22 Dy9 N8 77.9(4) . . ?
O22 Dy9 O12 68.6(3) . . ?
O22 Dy9 O42 140.1(3) . 4_566 ?
O22 Dy9 O54 138.6(4) . . ?
O30 Dy9 Dy2 79.6(2) . . ?
O30 Dy9 O2W 125.7(4) . . ?
O30 Dy9 Dy3 37.3(2) . . ?
O30 Dy9 N8 132.3(4) . . ?
O30 Dy9 O12 123.9(3) . . ?
O30 Dy9 O22 66.2(3) . . ?
O30 Dy9 O42 74.1(3) . 4_566 ?
O30 Dy9 O50 78.2(4) . . ?
O30 Dy9 O54 132.0(4) . . ?
O42 Dy9 Dy2 135.6(2) 4_566 . ?
O42 Dy9 O2W 73.5(4) 4_566 . ?
O42 Dy9 Dy3 75.8(2) 4_566 . ?
O42 Dy9 N8 130.3(3) 4_566 . ?
O42 Dy9 O12 144.2(3) 4_566 . ?
O42 Dy9 O54 68.8(4) 4_566 . ?
O50 Dy9 Dy2 122.4(3) . . ?
O50 Dy9 O2W 140.4(5) . . ?
O50 Dy9 Dy3 115.5(3) . . ?
O50 Dy9 N8 65.8(4) . . ?
O50 Dy9 O12 125.3(4) . . ?
O50 Dy9 O22 81.4(4) . . ?
O50 Dy9 O42 86.5(4) . 4_566 ?
O50 Dy9 O54 70.2(5) . . ?
O54 Dy9 Dy2 148.2(4) . . ?
O54 Dy9 O2W 70.8(5) . . ?
O54 Dy9 Dy3 143.9(3) . . ?
O54 Dy9 N8 63.3(4) . . ?
O54 Dy9 O12 103.9(4) . . ?
N2 C9 C4 105.0(13) . . ?
N2 C9 C25 112.6(13) . . ?
C22 C9 N2 109.0(14) . . ?
C22 C9 C4 111.5(15) . . ?
C22 C9 C25 107.4(14) . . ?
C25 C9 C4 111.4(15) . . ?
Dy2 O10 H10 113.2 . . ?
Dy2 O10 Dy13 99.3(3) . . ?
Dy5 O10 Dy2 109.3(4) . . ?
Dy5 O10 H10 113.2 . . ?
Dy5 O10 Dy13 107.5(3) . . ?
Dy13 O10 H10 113.2 . . ?
C7 N10 C8 119.1(11) . . ?
C7 N10 H10A 107.1 . . ?
C7 N10 Dy13 110.2(8) . . ?
C8 N10 H10A 107.1 . . ?
C8 N10 Dy13 105.6(9) . . ?
Dy13 N10 H10A 107.1 . . ?
O18 C10 C13 117.7(11) . . ?
O18 C10 O42 123.3(12) . . ?
O42 C10 C13 119.0(12) . . ?
O1W Dy11 Dy2 94.0(4) . . ?
O1W Dy11 N2 99.7(4) . . ?
O1W Dy11 Dy3 96.5(3) . . ?
N2 Dy11 Dy2 152.7(3) . . ?
N2 Dy11 Dy3 93.2(3) . . ?
Dy3 Dy11 Dy2 61.74(2) . . ?
O14 Dy11 O1W 72.5(4) . . ?
O14 Dy11 Dy2 35.46(19) . . ?
O14 Dy11 N2 128.8(3) . . ?
O14 Dy11 Dy3 40.9(2) . . ?
O14 Dy11 O18 67.3(3) . . ?
O14 Dy11 O22 70.9(3) . . ?
O14 Dy11 O30 75.3(3) . . ?
O14 Dy11 O36 146.6(4) . . ?
O14 Dy11 O40 95.8(3) . . ?
O14 Dy11 O60 142.2(4) . . ?
O18 Dy11 O1W 71.7(4) . . ?
O18 Dy11 Dy2 100.5(2) . . ?
O18 Dy11 N2 62.5(3) . . ?
O18 Dy11 Dy3 44.7(2) . . ?
O22 Dy11 O1W 126.7(4) . . ?
O22 Dy11 Dy2 37.4(2) . . ?
O22 Dy11 N2 133.5(4) . . ?
O22 Dy11 Dy3 79.7(2) . . ?
O22 Dy11 O18 124.3(3) . . ?
O22 Dy11 O30 66.2(3) . . ?
O22 Dy11 O36 78.8(3) . . ?
O22 Dy11 O40 73.5(3) . . ?
O22 Dy11 O60 130.8(4) . . ?
O30 Dy11 O1W 136.2(4) . . ?
O30 Dy11 Dy2 75.3(2) . . ?
O30 Dy11 N2 78.5(4) . . ?
O30 Dy11 Dy3 40.8(2) . . ?
O30 Dy11 O18 68.9(3) . . ?
O30 Dy11 O36 79.9(4) . . ?
O30 Dy11 O40 139.4(3) . . ?
O30 Dy11 O60 138.5(4) . . ?
O36 Dy11 O1W 139.6(4) . . ?
O36 Dy11 Dy2 116.2(3) . . ?
O36 Dy11 N2 65.6(3) . . ?
O36 Dy11 Dy3 120.7(3) . . ?
O36 Dy11 O18 123.3(3) . . ?
O36 Dy11 O40 88.5(3) . . ?
O36 Dy11 O60 69.8(4) . . ?
O40 Dy11 O1W 73.2(4) . . ?
O40 Dy11 Dy2 75.4(2) . . ?
O40 Dy11 N2 131.2(4) . . ?
O40 Dy11 Dy3 135.2(2) . . ?
O40 Dy11 O18 144.3(3) . . ?
O60 Dy11 O1W 70.0(5) . . ?
O60 Dy11 Dy2 143.7(3) . . ?
O60 Dy11 N2 63.6(4) . . ?
O60 Dy11 Dy3 149.2(3) . . ?
O60 Dy11 O18 104.6(4) . . ?
O60 Dy11 O40 68.9(4) . . ?
C5 C11 H11A 109.8 . . ?
C5 C11 H11B 109.8 . . ?
N8 C11 C5 109.3(11) . . ?
N8 C11 H11A 109.8 . . ?
N8 C11 H11B 109.8 . . ?
H11A C11 H11B 108.3 . . ?
C5 O12 Dy2 132.1(9) . . ?
C5 O12 Dy9 124.3(8) . . ?
Dy9 O12 Dy2 92.5(3) . . ?
N8 C12 C17 106.5(16) . . ?
N8 C12 C23 111.7(17) . . ?
N8 C12 C27 113.0(17) . . ?
C17 C12 C23 109.1(19) . . ?
C17 C12 C27 106.0(17) . . ?
C27 C12 C23 110.2(17) . . ?
Dy2 Dy13 Dy5 61.72(2) . . ?
O2 Dy13 Dy2 40.4(2) . . ?
O2 Dy13 O4 67.7(3) . . ?
O2 Dy13 Dy5 75.31(19) . . ?
O2 Dy13 O5W 135.4(4) . . ?
O2 Dy13 N10 78.7(3) . . ?
O2 Dy13 O44 140.5(3) . . ?
O2 Dy13 O58 139.2(3) . . ?
O4 Dy13 Dy2 44.2(2) . . ?
O4 Dy13 Dy5 100.35(19) . . ?
O4 Dy13 N10 63.4(3) . . ?
O5W Dy13 Dy2 96.3(3) . . ?
O5W Dy13 O4 71.9(4) . . ?
O5W Dy13 Dy5 94.6(3) . . ?
O5W Dy13 N10 99.5(4) . . ?
O10 Dy13 Dy2 40.0(2) . . ?
O10 Dy13 O2 74.1(3) . . ?
O10 Dy13 O4 67.0(3) . . ?
O10 Dy13 Dy5 35.5(2) . . ?
O10 Dy13 O5W 73.5(4) . . ?
O10 Dy13 N10 129.3(3) . . ?
O10 Dy13 O38 147.1(4) . . ?
O10 Dy13 O44 96.1(3) . . ?
O10 Dy13 O58 144.0(4) . . ?
N10 Dy13 Dy2 94.0(3) . . ?
N10 Dy13 Dy5 153.3(3) . . ?
O28 Dy13 Dy2 79.7(2) . . ?
O28 Dy13 O2 66.3(3) . . ?
O28 Dy13 O4 123.9(3) . . ?
O28 Dy13 Dy5 37.7(2) . . ?
O28 Dy13 O5W 127.7(4) . . ?
O28 Dy13 O10 70.9(3) . . ?
O28 Dy13 N10 132.7(4) . . ?
O28 Dy13 O38 78.9(3) . . ?
O28 Dy13 O44 74.3(3) . . ?
O28 Dy13 O58 127.8(4) . . ?
O38 Dy13 Dy2 122.5(3) . . ?
O38 Dy13 O2 82.2(4) . . ?
O38 Dy13 O4 124.0(3) . . ?
O38 Dy13 Dy5 116.6(3) . . ?
O38 Dy13 O5W 138.0(4) . . ?
O38 Dy13 N10 65.2(4) . . ?
O38 Dy13 O44 87.9(4) . . ?
O38 Dy13 O58 66.8(4) . . ?
O44 Dy13 Dy2 134.9(2) . . ?
O44 Dy13 O4 144.0(3) . . ?
O44 Dy13 Dy5 75.4(2) . . ?
O44 Dy13 O5W 72.8(4) . . ?
O44 Dy13 N10 130.5(3) . . ?
O44 Dy13 O58 66.6(4) . . ?
O58 Dy13 Dy2 152.1(4) . . ?
O58 Dy13 O4 108.0(4) . . ?
O58 Dy13 Dy5 141.8(3) . . ?
O58 Dy13 O5W 71.3(5) . . ?
O58 Dy13 N10 64.8(4) . . ?
N2 C13 H13A 110.5 . . ?
N2 C13 H13B 110.5 . . ?
C10 C13 N2 106.3(12) . . ?
C10 C13 H13A 110.5 . . ?
C10 C13 H13B 110.5 . . ?
H13A C13 H13B 108.7 . . ?
Dy2 O14 Dy3 107.9(4) . . ?
Dy2 O14 Dy11 108.0(3) . . ?
Dy2 O14 H14 113.8 . . ?
Dy3 O14 H14 113.8 . . ?
Dy11 O14 Dy3 98.4(3) . . ?
Dy11 O14 H14 113.8 . . ?
N4 C14 C18 107.6(14) . . ?
N4 C14 C21 114.9(15) . . ?
N4 C14 C24 108.3(14) . . ?
C18 C14 C21 103.3(15) . . ?
C24 C14 C18 113.3(15) . . ?
C24 C14 C21 109.5(16) . . ?
O4W Dy15 N4 99.5(4) . . ?
O4W Dy15 Dy5 93.9(4) . 4_566 ?
O4W Dy15 Dy5 96.3(3) . . ?
O4W Dy15 O6 72.7(3) . . ?
N4 Dy15 Dy5 94.3(3) . . ?
N4 Dy15 Dy5 153.4(3) . 4_566 ?
Dy5 Dy15 Dy5 61.33(2) . 4_566 ?
O6 Dy15 N4 63.4(3) . . ?
O6 Dy15 Dy5 43.7(2) . . ?
O6 Dy15 Dy5 99.6(2) . 4_566 ?
O16 Dy15 O4W 126.8(4) . . ?
O16 Dy15 O4W 136.2(4) 4_566 . ?
O16 Dy15 N4 133.6(4) . . ?
O16 Dy15 N4 79.8(4) 4_566 . ?
O16 Dy15 Dy5 74.7(2) 4_566 4_566 ?
O16 Dy15 Dy5 37.4(2) . 4_566 ?
O16 Dy15 Dy5 40.9(2) 4_566 . ?
O16 Dy15 Dy5 79.0(2) . . ?
O16 Dy15 O6 68.0(3) 4_566 . ?
O16 Dy15 O6 122.6(3) . . ?
O16 Dy15 O16 65.2(4) . 4_566 ?
O16 Dy15 O24 70.3(3) . . ?
O16 Dy15 O32 138.3(3) 4_566 4_566 ?
O16 Dy15 O32 73.5(3) . 4_566 ?
O16 Dy15 O48 79.5(4) . . ?
O16 Dy15 O56 139.7(4) 4_566 . ?
O16 Dy15 O56 131.7(4) . . ?
O24 Dy15 O4W 73.1(4) . . ?
O24 Dy15 N4 129.1(3) . . ?
O24 Dy15 Dy5 35.28(17) . 4_566 ?
O24 Dy15 Dy5 39.78(19) . . ?
O24 Dy15 O6 66.5(3) . . ?
O24 Dy15 O16 74.1(3) . 4_566 ?
O24 Dy15 O32 97.0(3) . 4_566 ?
O24 Dy15 O48 147.0(4) . . ?
O24 Dy15 O56 142.1(5) . . ?
O32 Dy15 O4W 74.2(3) 4_566 . ?
O32 Dy15 N4 130.2(4) 4_566 . ?
O32 Dy15 Dy5 135.2(2) 4_566 . ?
O32 Dy15 Dy5 75.5(2) 4_566 4_566 ?
O32 Dy15 O6 146.1(3) 4_566 . ?
O32 Dy15 O56 68.7(4) 4_566 . ?
O48 Dy15 O4W 138.5(5) . . ?
O48 Dy15 N4 65.5(4) . . ?
O48 Dy15 Dy5 122.2(3) . . ?
O48 Dy15 Dy5 116.8(3) . 4_566 ?
O48 Dy15 O6 123.7(3) . . ?
O48 Dy15 O16 81.4(4) . 4_566 ?
O48 Dy15 O32 86.7(3) . 4_566 ?
O48 Dy15 O56 69.5(6) . . ?
O56 Dy15 O4W 69.3(6) . . ?
O56 Dy15 N4 63.2(4) . . ?
O56 Dy15 Dy5 143.4(3) . 4_566 ?
O56 Dy15 Dy5 149.2(4) . . ?
O56 Dy15 O6 105.5(4) . . ?
C3 C15 H15A 110.0 . . ?
C3 C15 H15B 110.0 . . ?
N6 C15 C3 108.3(12) . . ?
N6 C15 H15A 110.0 . . ?
N6 C15 H15B 110.0 . . ?
H15A C15 H15B 108.4 . . ?
Dy5 O16 Dy15 97.4(3) 4_566 4_566 ?
Dy5 O16 H16 112.8 4_566 . ?
Dy15 O16 Dy5 105.7(3) . 4_566 ?
Dy15 O16 Dy15 114.2(4) . 4_566 ?
Dy15 O16 H16 112.8 . . ?
Dy15 O16 H16 112.8 4_566 . ?
H16A C16 H16B 107.9 . . ?
C19 C16 H16A 109.3 . . ?
C19 C16 H16B 109.3 . . ?
O46 C16 H16A 109.3 . . ?
O46 C16 H16B 109.3 . . ?
O46 C16 C19 111.7(15) . . ?
C12 C17 H17A 109.5 . . ?
C12 C17 H17B 109.5 . . ?
H17A C17 H17B 108.1 . . ?
O50 C17 C12 110.8(14) . . ?
O50 C17 H17A 109.5 . . ?
O50 C17 H17B 109.5 . . ?
C10 O18 Dy3 133.7(9) . . ?
C10 O18 Dy11 123.9(8) . . ?
Dy11 O18 Dy3 91.8(3) . . ?
C14 C18 H18A 109.9 . . ?
C14 C18 H18B 109.9 . . ?
H18A C18 H18B 108.3 . . ?
O48 C18 C14 108.8(13) . . ?
O48 C18 H18A 109.9 . . ?
O48 C18 H18B 109.9 . . ?
N6 C19 C16 103.0(15) . . ?
N6 C19 C26 108.2(15) . . ?
N6 C19 C28 113.0(16) . . ?
C16 C19 C28 110.6(16) . . ?
C26 C19 C16 114.4(17) . . ?
C26 C19 C28 107.7(16) . . ?
Dy2 O20 Dy5 109.3(3) . . ?
Dy2 O20 Dy7 107.8(3) . . ?
Dy2 O20 H20 113.2 . . ?
Dy5 O20 Dy7 99.4(3) . . ?
Dy5 O20 H20 113.2 . . ?
Dy7 O20 H20 113.2 . . ?
C1 C20 H20A 109.8 . . ?
C1 C20 H20B 109.8 . . ?
N4 C20 C1 109.3(11) . . ?
N4 C20 H20A 109.8 . . ?
N4 C20 H20B 109.8 . . ?
H20A C20 H20B 108.3 . . ?
C14 C21 H21A 109.8 . . ?
C14 C21 H21B 109.8 . . ?
H21A C21 H21B 108.2 . . ?
O66 C21 C14 109(2) . . ?
O66 C21 H21A 109.8 . . ?
O66 C21 H21B 109.8 . . ?
Dy2 O22 Dy9 97.1(3) . . ?
Dy2 O22 Dy11 104.9(3) . . ?
Dy2 O22 H22 113.5 . . ?
Dy9 O22 H22 113.5 . . ?
Dy11 O22 Dy9 113.1(4) . . ?
Dy11 O22 H22 113.5 . . ?
C9 C22 H22A 110.4 . . ?
C9 C22 H22B 110.4 . . ?
H22A C22 H22B 108.6 . . ?
O60 C22 C9 106.5(13) . . ?
O60 C22 H22A 110.4 . . ?
O60 C22 H22B 110.4 . . ?
C12 C23 H23A 110.5 . . ?
C12 C23 H23B 110.5 . . ?
H23A C23 H23B 108.7 . . ?
O54 C23 C12 106.2(15) . . ?
O54 C23 H23A 110.5 . . ?
O54 C23 H23B 110.5 . . ?
Dy5 O24 Dy5 108.8(4) 4_566 . ?
Dy5 O24 Dy15 108.0(3) 4_566 . ?
Dy5 O24 Dy15 99.8(3) . . ?
Dy5 O24 H24 113.1 4_566 . ?
Dy5 O24 H24 113.1 . . ?
Dy15 O24 H24 113.1 . . ?
C14 C24 H24A 110.8 . . ?
C14 C24 H24B 110.8 . . ?
H24A C24 H24B 108.9 . . ?
O56 C24 C14 104.7(13) . . ?
O56 C24 H24A 110.8 . . ?
O56 C24 H24B 110.8 . . ?
C9 C25 H25A 109.5 . . ?
C9 C25 H25B 109.5 . . ?
H25A C25 H25B 108.1 . . ?
O62 C25 C9 110.8(15) . . ?
O62 C25 H25A 109.5 . . ?
O62 C25 H25B 109.5 . . ?
C3 O26 Dy5 133.2(8) . . ?
C3 O26 Dy7 123.0(8) . . ?
Dy7 O26 Dy5 93.1(3) . . ?
C19 C26 H26A 110.7 . . ?
C19 C26 H26B 110.7 . . ?
H26A C26 H26B 108.8 . . ?
O52 C26 C19 105.5(14) . . ?
O52 C26 H26A 110.7 . . ?
O52 C26 H26B 110.7 . . ?
C12 C27 H27A 108.6 . . ?
C12 C27 H27B 108.6 . . ?
H27A C27 H27B 107.6 . . ?
O70 C27 C12 114.5(16) . . ?
O70 C27 H27A 108.6 . . ?
O70 C27 H27B 108.6 . . ?
Dy5 O28 Dy7 96.4(3) . . ?
Dy5 O28 H28 113.3 . . ?
Dy7 O28 H28 113.3 . . ?
Dy13 O28 Dy5 105.0(3) . . ?
Dy13 O28 Dy7 114.0(4) . . ?
Dy13 O28 H28 113.3 . . ?
C19 C28 H28A 111.7 . . ?
C19 C28 H28B 111.7 . . ?
H28A C28 H28B 109.5 . . ?
O68 C28 C19 100.4(16) . . ?
O68 C28 H28A 111.7 . . ?
O68 C28 H28B 111.7 . . ?
C8 C29 H29A 109.7 . . ?
C8 C29 H29B 109.7 . . ?
H29A C29 H29B 108.2 . . ?
O64 C29 C8 109.8(15) . . ?
O64 C29 H29A 109.7 . . ?
O64 C29 H29B 109.7 . . ?
Dy3 O30 Dy9 105.0(3) . . ?
Dy3 O30 Dy11 97.3(3) . . ?
Dy3 O30 H30 113.2 . . ?
Dy9 O30 Dy11 113.5(4) . . ?
Dy9 O30 H30 113.2 . . ?
Dy11 O30 H30 113.2 . . ?
C8 C30 H30A 110.4 . . ?
C8 C30 H30B 110.4 . . ?
H30A C30 H30B 108.6 . . ?
O58 C30 C8 106.8(14) . . ?
O58 C30 H30A 110.4 . . ?
O58 C30 H30B 110.4 . . ?
C3 O32 Dy15 126.7(8) . 4_566 ?
C5 O34 Dy7 126.1(9) . . ?
C4 O36 Dy11 120.4(9) . . ?
C4 O36 H36 109(2) . . ?
Dy11 O36 H36 128(2) . . ?
C6 O38 Dy13 121.6(9) . . ?
C6 O38 H38 109(2) . . ?
Dy13 O38 H38 127(2) . . ?
C2 O40 Dy11 126.3(9) . . ?
C10 O42 Dy9 126.4(8) . 4_566 ?
C1 O44 Dy13 128.0(8) . . ?
Dy7 O46 H46 119.2 . . ?
C16 O46 Dy7 121.6(11) . . ?
C16 O46 H46 119.2 . . ?
Dy15 O48 H48 124(2) . . ?
C18 O48 Dy15 121.4(9) . . ?
C18 O48 H48 108(2) . . ?
Dy9 O50 H50 127(2) . . ?
C17 O50 Dy9 119.2(9) . . ?
C17 O50 H50 112(2) . . ?
Dy7 O52 H52 121(2) . . ?
C26 O52 Dy7 125.7(10) . . ?
C26 O52 H52 106(2) . . ?
Dy9 O54 H54 122(2) . . ?
C23 O54 Dy9 124.4(12) . . ?
C23 O54 H54 108(3) . . ?
Dy15 O56 H56 122(3) . . ?
C24 O56 Dy15 124.9(11) . . ?
C24 O56 H56 107(3) . . ?
Dy13 O58 H58 126(2) . . ?
C30 O58 Dy13 123.2(10) . . ?
C30 O58 H58 107(3) . . ?
Dy11 O60 H60 124(2) . . ?
C22 O60 Dy11 124.7(10) . . ?
C22 O60 H60 106(2) . . ?
C25 O62 H62 109.5 . . ?
C29 O64 H64 109.5 . . ?
C21 O66 H66 109.5 . . ?
C28 O68 H68 109.5 . . ?
C27 O70 H70 109.5 . . ?

loop_
_geom_bond_atom_site_label_1
_geom_bond_atom_site_label_2
_geom_bond_distance
_geom_bond_site_symmetry_2
_geom_bond_publ_flag
Cl1 Dy2 3.212(4) . ?
Cl1 Dy2 3.212(4) 4_566 ?
Cl1 Dy5 3.194(11) 4_566 ?
Cl1 Dy5 3.194(11) . ?
O1W Dy11 2.477(13) . ?
C1 O6 1.280(15) . ?
C1 C20 1.518(18) . ?
C1 O44 1.247(17) . ?
Dy2 O2 2.360(9) . ?
Dy2 O4 2.516(9) . ?
Dy2 Dy7 3.7746(10) . ?
Dy2 O8 2.357(8) . ?
Dy2 Dy9 3.5969(11) . ?
Dy2 O10 2.346(9) . ?
Dy2 O12 2.517(9) . ?
Dy2 Dy13 3.6028(10) . ?
Dy2 O14 2.309(8) . ?
Dy2 O20 2.300(8) . ?
Dy2 O22 2.380(9) . ?
O2 H2 0.9800 . ?
O2 Dy7 2.403(8) . ?
O2 Dy13 2.410(8) . ?
O2W Dy9 2.477(12) . ?
N2 H2A 0.9800 . ?
N2 C9 1.505(19) . ?
N2 Dy11 2.561(11) . ?
N2 C13 1.504(18) . ?
C2 O4 1.264(16) . ?
C2 C7 1.520(17) . ?
C2 O40 1.236(17) . ?
Dy3 O8 2.315(8) . ?
Dy3 O8 2.315(8) 4_566 ?
Dy3 Dy9 3.7711(7) . ?
Dy3 Dy9 3.7711(7) 4_566 ?
Dy3 Dy11 3.5889(8) 4_566 ?
Dy3 Dy11 3.5889(8) . ?
Dy3 O14 2.374(8) . ?
Dy3 O14 2.374(9) 4_566 ?
Dy3 O18 2.526(10) 4_566 ?
Dy3 O18 2.526(10) . ?
Dy3 O30 2.366(9) 4_566 ?
Dy3 O30 2.366(9) . ?
O3W Dy7 2.486(11) . ?
C3 C15 1.494(17) . ?
C3 O26 1.291(15) . ?
C3 O32 1.246(16) . ?
O4 Dy13 2.481(9) . ?
O4W Dy15 2.464(14) . ?
N4 H4 0.9800 . ?
N4 C14 1.44(2) . ?
N4 Dy15 2.551(12) . ?
N4 C20 1.489(19) . ?
C4 H4A 0.9700 . ?
C4 H4B 0.9700 . ?
C4 C9 1.54(2) . ?
C4 O36 1.413(19) . ?
Dy5 Dy5 3.7679(14) 4_566 ?
Dy5 O6 2.496(9) . ?
Dy5 Dy7 3.5944(10) . ?
Dy5 O10 2.294(8) . ?
Dy5 Dy15 3.6058(11) . ?
Dy5 O16 2.382(9) 4_566 ?
Dy5 O20 2.341(8) . ?
Dy5 O24 2.341(8) . ?
Dy5 O24 2.293(7) 4_566 ?
Dy5 O26 2.514(9) . ?
Dy5 O28 2.390(9) . ?
O5W Dy13 2.451(12) . ?
C5 C11 1.526(18) . ?
C5 O12 1.271(16) . ?
C5 O34 1.234(16) . ?
O6 Dy15 2.482(9) . ?
N6 H6 0.9800 . ?
N6 Dy7 2.541(15) . ?
N6 C15 1.49(2) . ?
N6 C19 1.51(2) . ?
C6 H6A 0.9700 . ?
C6 H6B 0.9700 . ?
C6 C8 1.53(2) . ?
C6 O38 1.434(19) . ?
Dy7 O20 2.372(8) . ?
Dy7 O26 2.436(9) . ?
Dy7 O28 2.432(9) . ?
Dy7 O34 2.405(10) . ?
Dy7 O46 2.411(10) . ?
Dy7 O52 2.434(12) . ?
C7 H7A 0.9700 . ?
C7 H7B 0.9700 . ?
C7 N10 1.460(18) . ?
O8 H8 0.9800 . ?
O8 Dy9 2.376(8) . ?
N8 H8A 0.9800 . ?
N8 Dy9 2.556(10) . ?
N8 C11 1.489(19) . ?
N8 C12 1.42(2) . ?
C8 N10 1.464(18) . ?
C8 C29 1.62(2) . ?
C8 C30 1.50(2) . ?
Dy9 O12 2.461(9) . ?
Dy9 O22 2.419(8) . ?
Dy9 O30 2.385(8) . ?
Dy9 O42 2.424(9) 4_566 ?
Dy9 O50 2.406(12) . ?
Dy9 O54 2.449(14) . ?
C9 C22 1.48(2) . ?
C9 C25 1.53(2) . ?
O10 H10 0.9800 . ?
O10 Dy13 2.381(8) . ?
N10 H10A 0.9800 . ?
N10 Dy13 2.576(13) . ?
C10 C13 1.501(18) . ?
C10 O18 1.249(17) . ?
C10 O42 1.271(15) . ?
Dy11 O14 2.368(8) . ?
Dy11 O18 2.472(9) . ?
Dy11 O22 2.393(9) . ?
Dy11 O30 2.414(9) . ?
Dy11 O36 2.414(10) . ?
Dy11 O40 2.437(10) . ?
Dy11 O60 2.436(13) . ?
C11 H11A 0.9700 . ?
C11 H11B 0.9700 . ?
C12 C17 1.52(3) . ?
C12 C23 1.53(3) . ?
C12 C27 1.53(2) . ?
Dy13 O28 2.363(8) . ?
Dy13 O38 2.394(10) . ?
Dy13 O44 2.411(10) . ?
Dy13 O58 2.440(12) . ?
C13 H13A 0.9700 . ?
C13 H13B 0.9700 . ?
O14 H14 0.9800 . ?
C14 C18 1.53(2) . ?
C14 C21 1.58(3) . ?
C14 C24 1.52(2) . ?
Dy15 Dy5 3.7760(10) 4_566 ?
Dy15 O16 2.355(9) . ?
Dy15 O16 2.416(8) 4_566 ?
Dy15 O24 2.374(9) . ?
Dy15 O32 2.426(9) 4_566 ?
Dy15 O48 2.392(12) . ?
Dy15 O56 2.430(17) . ?
C15 H15A 0.9700 . ?
C15 H15B 0.9700 . ?
O16 Dy5 2.381(9) 4_566 ?
O16 Dy15 2.416(9) 4_566 ?
O16 H16 0.9800 . ?
C16 H16A 0.9700 . ?
C16 H16B 0.9700 . ?
C16 C19 1.54(3) . ?
C16 O46 1.34(2) . ?
C17 H17A 0.9700 . ?
C17 H17B 0.9700 . ?
C17 O50 1.468(19) . ?
C18 H18A 0.9700 . ?
C18 H18B 0.9700 . ?
C18 O48 1.47(2) . ?
C19 C26 1.53(3) . ?
C19 C28 1.57(2) . ?
O20 H20 0.9800 . ?
C20 H20A 0.9700 . ?
C20 H20B 0.9700 . ?
C21 H21A 0.9700 . ?
C21 H21B 0.9700 . ?
C21 O66 1.42(3) . ?
O22 H22 0.9800 . ?
C22 H22A 0.9700 . ?
C22 H22B 0.9700 . ?
C22 O60 1.44(2) . ?
C23 H23A 0.9700 . ?
C23 H23B 0.9700 . ?
C23 O54 1.42(2) . ?
O24 Dy5 2.293(7) 4_566 ?
O24 H24 0.9800 . ?
C24 H24A 0.9700 . ?
C24 H24B 0.9700 . ?
C24 O56 1.43(2) . ?
C25 H25A 0.9700 . ?
C25 H25B 0.9700 . ?
C25 O62 1.47(3) . ?
C26 H26A 0.9700 . ?
C26 H26B 0.9700 . ?
C26 O52 1.42(2) . ?
C27 H27A 0.9700 . ?
C27 H27B 0.9700 . ?
C27 O70 1.431(15) . ?
O28 H28 0.9800 . ?
C28 H28A 0.9700 . ?
C28 H28B 0.9700 . ?
C28 O68 1.44(3) . ?
C29 H29A 0.9700 . ?
C29 H29B 0.9700 . ?
C29 O64 1.48(3) . ?
O30 H30 0.9800 . ?
C30 H30A 0.9700 . ?
C30 H30B 0.9700 . ?
C30 O58 1.42(2) . ?
O32 Dy15 2.426(9) 4_566 ?
O36 H36 0.853(10) . ?
O38 H38 0.856(10) . ?
O42 Dy9 2.424(9) 4_566 ?
O46 H46 0.9300 . ?
O48 H48 0.854(10) . ?
O50 H50 0.852(10) . ?
O52 H52 0.861(10) . ?
O54 H54 0.858(10) . ?
O56 H56 0.852(10) . ?
O58 H58 0.852(10) . ?
O60 H60 0.851(10) . ?
O62 H62 0.8200 . ?
O64 H64 0.8200 . ?
O66 H66 0.8200 . ?
O68 H68 0.8200 . ?
O70 H70 0.8200 . ?

loop_
_geom_torsion_atom_site_label_1
_geom_torsion_atom_site_label_2
_geom_torsion_atom_site_label_3
_geom_torsion_atom_site_label_4
_geom_torsion
_geom_torsion_site_symmetry_1
_geom_torsion_site_symmetry_2
_geom_torsion_site_symmetry_3
_geom_torsion_site_symmetry_4
_geom_torsion_publ_flag
N2 C9 C22 O60 47.9(19) . . . . ?
N2 C9 C25 O62 -54(2) . . . . ?
C2 C7 N10 C8 -167.7(12) . . . . ?
C2 C7 N10 Dy13 -45.5(13) . . . . ?
O4 C2 C7 N10 31.0(18) . . . . ?
O4 C2 O40 Dy11 -8(2) . . . . ?
N4 C14 C18 O48 -47.5(17) . . . . ?
N4 C14 C21 O66 71(3) . . . . ?
N4 C14 C24 O56 49.9(18) . . . . ?
C4 C9 C22 O60 -67.6(18) . . . . ?
C4 C9 C25 O62 63(2) . . . . ?
O6 C1 C20 N4 26.8(18) . . . . ?
O6 C1 O44 Dy13 -5.9(19) . . . . ?
N6 C19 C26 O52 45(2) . . . . ?
N6 C19 C28 O68 -74.6(19) . . . . ?
C6 C8 N10 C7 -174.8(13) . . . . ?
C6 C8 N10 Dy13 60.8(12) . . . . ?
C6 C8 C29 O64 61(2) . . . . ?
C6 C8 C30 O58 -64.3(18) . . . . ?
Dy7 N6 C15 C3 -43.9(16) . . . . ?
Dy7 N6 C19 C16 59.1(15) . . . . ?
Dy7 N6 C19 C26 -62.4(17) . . . . ?
Dy7 N6 C19 C28 178.5(14) . . . . ?
C7 C2 O4 Dy2 -132.4(11) . . . . ?
C7 C2 O4 Dy13 1.3(17) . . . . ?
C7 C2 O40 Dy11 175.7(9) . . . . ?
N8 C12 C17 O50 -49(2) . . . . ?
N8 C12 C23 O54 42(2) . . . . ?
N8 C12 C27 O70 161.2(18) . . . . ?
C8 C6 O38 Dy13 13.0(17) . . . . ?
C8 C30 O58 Dy13 -18(2) . . . . ?
Dy9 N8 C11 C5 -43.0(14) . . . . ?
Dy9 N8 C12 C17 60.3(15) . . . . ?
Dy9 N8 C12 C23 -58.8(19) . . . . ?
Dy9 N8 C12 C27 176.3(15) . . . . ?
C9 N2 C13 C10 -168.3(12) . . . . ?
C9 C4 O36 Dy11 7.5(18) . . . . ?
C9 C22 O60 Dy11 -11(2) . . . . ?
N10 C8 C29 O64 -55(2) . . . . ?
N10 C8 C30 O58 52.8(19) . . . . ?
Dy11 N2 C9 C4 58.4(13) . . . . ?
Dy11 N2 C9 C22 -61.1(14) . . . . ?
Dy11 N2 C9 C25 179.8(12) . . . . ?
Dy11 N2 C13 C10 -46.1(14) . . . . ?
C11 C5 O12 Dy2 -130.3(11) . . . . ?
C11 C5 O12 Dy9 3.2(17) . . . . ?
C11 C5 O34 Dy7 173.2(10) . . . . ?
C11 N8 C12 C17 -173.7(13) . . . . ?
C11 N8 C12 C23 67(2) . . . . ?
C11 N8 C12 C27 -58(2) . . . . ?
O12 C5 C11 N8 27.8(18) . . . . ?
O12 C5 O34 Dy7 -7(2) . . . . ?
C12 N8 C11 C5 -167.2(13) . . . . ?
C12 C17 O50 Dy9 12(2) . . . . ?
C12 C23 O54 Dy9 -3(2) . . . . ?
C13 N2 C9 C4 -176.8(13) . . . . ?
C13 N2 C9 C22 63.6(17) . . . . ?
C13 N2 C9 C25 -55(2) . . . . ?
C13 C10 O18 Dy3 -132.2(11) . . . . ?
C13 C10 O18 Dy11 1.8(18) . . . . ?
C13 C10 O42 Dy9 175.1(10) . . . 4_566 ?
C14 N4 C20 C1 -169.2(13) . . . . ?
C14 C18 O48 Dy15 10.8(19) . . . . ?
C14 C24 O56 Dy15 -13(2) . . . . ?
Dy15 N4 C14 C18 59.9(13) . . . . ?
Dy15 N4 C14 C21 174.3(14) . . . . ?
Dy15 N4 C14 C24 -62.9(14) . . . . ?
Dy15 N4 C20 C1 -43.4(14) . . . . ?
C15 C3 O26 Dy5 -131.2(12) . . . . ?
C15 C3 O26 Dy7 3.1(18) . . . . ?
C15 C3 O32 Dy15 176.6(11) . . . 4_566 ?
C15 N6 C19 C16 -175.7(15) . . . . ?
C15 N6 C19 C26 63(2) . . . . ?
C15 N6 C19 C28 -56(2) . . . . ?
C16 C19 C26 O52 -69.6(19) . . . . ?
C16 C19 C28 O68 40.3(19) . . . . ?
C17 C12 C23 O54 -76(2) . . . . ?
C17 C12 C27 O70 -82(2) . . . . ?
O18 C10 C13 N2 30.4(18) . . . . ?
O18 C10 O42 Dy9 -8(2) . . . 4_566 ?
C18 C14 C21 O66 -172(2) . . . . ?
C18 C14 C24 O56 -69.4(17) . . . . ?
C19 N6 C15 C3 -166.6(15) . . . . ?
C19 C16 O46 Dy7 22(2) . . . . ?
C19 C26 O52 Dy7 -5(2) . . . . ?
C20 C1 O6 Dy5 -133.1(11) . . . . ?
C20 C1 O6 Dy15 4.5(17) . . . . ?
C20 C1 O44 Dy13 173.8(10) . . . . ?
C20 N4 C14 C18 -172.2(13) . . . . ?
C20 N4 C14 C21 -58(2) . . . . ?
C20 N4 C14 C24 65.0(18) . . . . ?
C21 C14 C18 O48 -169.4(16) . . . . ?
C21 C14 C24 O56 175.9(16) . . . . ?
C22 C9 C25 O62 -174.4(17) . . . . ?
C23 C12 C17 O50 71.9(19) . . . . ?
C23 C12 C27 O70 35(3) . . . . ?
C24 C14 C18 O48 72.2(18) . . . . ?
C24 C14 C21 O66 -51(3) . . . . ?
C25 C9 C22 O60 170.2(15) . . . . ?
O26 C3 C15 N6 28(2) . . . . ?
O26 C3 O32 Dy15 -3(2) . . . 4_566 ?
C26 C19 C28 O68 165.9(15) . . . . ?
C27 C12 C17 O50 -169.5(15) . . . . ?
C27 C12 C23 O54 168.3(18) . . . . ?
C28 C19 C26 O52 167.0(15) . . . . ?
C29 C8 N10 C7 -55.6(19) . . . . ?
C29 C8 N10 Dy13 180.0(11) . . . . ?
C29 C8 C30 O58 174.2(15) . . . . ?
C30 C8 N10 C7 64.3(17) . . . . ?
C30 C8 N10 Dy13 -60.1(13) . . . . ?
C30 C8 C29 O64 -175.8(18) . . . . ?
O32 C3 C15 N6 -151.5(14) . . . . ?
O32 C3 O26 Dy5 48.6(19) . . . . ?
O32 C3 O26 Dy7 -177.0(10) . . . . ?
O34 C5 C11 N8 -152.2(13) . . . . ?
O34 C5 O12 Dy2 50(2) . . . . ?
O34 C5 O12 Dy9 -176.8(11) . . . . ?
O36 C4 C9 N2 -45.0(17) . . . . ?
O36 C4 C9 C22 72.9(17) . . . . ?
O36 C4 C9 C25 -167.2(14) . . . . ?
O38 C6 C8 N10 -50.1(16) . . . . ?
O38 C6 C8 C29 -170.2(13) . . . . ?
O38 C6 C8 C30 69.2(16) . . . . ?
O40 C2 O4 Dy2 51(2) . . . . ?
O40 C2 O4 Dy13 -175.6(10) . . . . ?
O40 C2 C7 N10 -151.9(13) . . . . ?
O42 C10 C13 N2 -152.1(13) . . . . ?
O42 C10 O18 Dy3 51(2) . . . . ?
O42 C10 O18 Dy11 -175.5(10) . . . . ?
O44 C1 O6 Dy5 47(2) . . . . ?
O44 C1 O6 Dy15 -175.9(9) . . . . ?
O44 C1 C20 N4 -152.8(13) . . . . ?
O46 C16 C19 N6 -54(2) . . . . ?
O46 C16 C19 C26 63(2) . . . . ?
O46 C16 C19 C28 -175.5(16) . . . . ?
